data_4307963
loop_
_publ_author_name
'Emilio Pardo'
'Rafael Ruiz-Garc\'ia'
'Francesc Lloret'
'Miguel Julve'
'Joan Cano'
'Jorge Pas\'an'
'Catalina Ruiz-P\'erez'
'Yasmine Filali'
'Lise-Marie Chamoreau'
'Yves Journaux'

_publ_contact_author_address
;
 Laboratorio de Rayos X y Materiales Moleculares
 Dpto. F\'isica Fundamental II. Facultad de F\'isica
 Universidad de La Laguna
 E-38204. La Laguna. Tenerife
 Spain
;
_publ_contact_author_email caruiz@ull.es
_publ_contact_author_name 'Professor Catalina Ruiz-P\'erez'
_publ_section_title
;
Molecular-Programmed Self-Assembly of Homo- and Heterometallic Penta- and
Hexanuclear Coordination Compounds: Synthesis, Crystal Structures, and
Magnetic Properties of Ladder-Type CuII2MIIx (M = Cu, Ni;x= 3, 4) Oxamato
Complexes with CuII2 Metallacyclophane Cores
;
_journal_name_full 'Inorganic Chemistry'
_journal_page_first 4504
_journal_page_last 4514
_journal_paper_doi 10.1021/ic062453w
_journal_volume 46
_journal_year 2007
_chemical_formula_sum 'C56 H100 Cl4 Cu6 N16 O28'
_chemical_formula_weight 1968.56
_chemical_name_systematic ?
_space_group_IT_number 2
_symmetry_cell_setting triclinic
_symmetry_space_group_name_Hall '-P 1'
_symmetry_space_group_name_H-M 'P -1'
_atom_sites_solution_hydrogens geom
_atom_sites_solution_primary direct
_atom_sites_solution_secondary difmap
_audit_creation_method SHELXL-97
_cell_angle_alpha 93.678(10)
_cell_angle_beta 93.388(11)
_cell_angle_gamma 85.662(13)
_cell_formula_units_Z 4
_cell_length_a 21.470(4)
_cell_length_b 21.508(5)
_cell_length_c 20.3051(17)
_cell_measurement_temperature 293(2)
_cell_volume 9316(3)
_computing_structure_refinement 'SHELXL-97 (Sheldrick, 1997)'
_diffrn_ambient_temperature 293(2)
_diffrn_measured_fraction_theta_full 0.944
_diffrn_measured_fraction_theta_max 0.944
_diffrn_radiation_monochromator graphite
_diffrn_radiation_source 'fine-focus sealed tube'
_diffrn_radiation_type MoK\a
_diffrn_radiation_wavelength 0.71073
_diffrn_reflns_av_R_equivalents 0.0835
_diffrn_reflns_av_sigmaI/netI 0.1204
_diffrn_reflns_limit_h_max 25
_diffrn_reflns_limit_h_min -25
_diffrn_reflns_limit_k_max 24
_diffrn_reflns_limit_k_min -25
_diffrn_reflns_limit_l_max 23
_diffrn_reflns_limit_l_min -24
_diffrn_reflns_number 67543
_diffrn_reflns_theta_full 25.00
_diffrn_reflns_theta_max 25.00
_diffrn_reflns_theta_min 6.40
_exptl_absorpt_coefficient_mu 1.534
_exptl_crystal_density_diffrn 1.403
_exptl_crystal_density_method 'not measured'
_exptl_crystal_F_000 4056
_refine_diff_density_max 0.656
_refine_diff_density_min -0.720
_refine_diff_density_rms 0.166
_refine_ls_extinction_method none
_refine_ls_goodness_of_fit_ref 1.043
_refine_ls_hydrogen_treatment mixed
_refine_ls_matrix_type fullcycle
_refine_ls_number_parameters 1981
_refine_ls_number_reflns 27696
_refine_ls_number_restraints 0
_refine_ls_restrained_S_all 1.043
_refine_ls_R_factor_all 0.2649
_refine_ls_R_factor_gt 0.0836
_refine_ls_shift/su_max 0.734
_refine_ls_shift/su_mean 0.135
_refine_ls_structure_factor_coef Fsqd
_refine_ls_weighting_details 'calc w=1/[\s^2^(Fo^2^)+(0.0001P)^2^+474.9625P] where P=(Fo^2^+2Fc^2^)/3'
_refine_ls_weighting_scheme calc
_refine_ls_wR_factor_gt 0.1995
_refine_ls_wR_factor_ref 0.4371
_reflns_number_gt 14630
_reflns_number_total 27696
_reflns_threshold_expression >2sigma(I)
_cod_data_source_file ic062453w-file005.cif
_cod_data_source_block compound-5
_cod_database_code 4307963

loop_
_symmetry_equiv_pos_as_xyz
'x, y, z'
'-x, -y, -z'

loop_
_atom_site_label
_atom_site_type_symbol
_atom_site_fract_x
_atom_site_fract_y
_atom_site_fract_z
_atom_site_U_iso_or_equiv
_atom_site_adp_type
_atom_site_occupancy
_atom_site_symmetry_multiplicity
_atom_site_calc_flag
_atom_site_refinement_flags
_atom_site_disorder_assembly
_atom_site_disorder_group
Cl1 Cl 0.8286(4) 0.0333(4) 0.3943(4) 0.091(2) Uani 1 1 d . . .
Cl2 Cl 0.0020(5) 0.2389(7) 0.1057(6) 0.146(4) Uani 1 1 d . . .
Cl3 Cl 0.9905(6) 0.2478(5) 0.6018(6) 0.119(3) Uani 1 1 d . . .
Cl4 Cl 0.2282(6) 0.9199(4) 0.0897(6) 0.131(4) Uani 1 1 d . . .
Cl5 Cl 0.6778(5) 0.4906(4) 0.5871(6) 0.120(3) Uani 1 1 d . . .
Cl6 Cl 0.4927(8) 0.7544(6) 0.5874(7) 0.157(5) Uani 1 1 d . . .
Cl7 Cl 0.4995(4) 0.7445(6) 0.0867(6) 0.119(3) Uani 1 1 d . . .
Cl8 Cl 0.7277(6) 0.4301(4) 0.1090(5) 0.133(4) Uani 1 1 d . . .
O1A O 0.8140(14) 0.0630(12) 0.3340(13) 0.152(10) Uani 1 1 d . . .
O1B O 0.8800(13) 0.0669(13) 0.431(2) 0.187(15) Uani 1 1 d . . .
O1C O 0.8509(13) -0.0283(10) 0.3856(12) 0.137(9) Uani 1 1 d . . .
O1D O 0.7778(11) 0.0398(15) 0.4309(12) 0.142(9) Uani 1 1 d . . .
O2A O 0.0113(14) 0.2934(14) 0.1488(17) 0.154(10) Uani 1 1 d . . .
O2B O 0.039(2) 0.178(2) 0.121(4) 0.36(4) Uani 1 1 d . . .
O2C O -0.058(2) 0.225(3) 0.086(3) 0.31(3) Uani 1 1 d . . .
O2D O 0.0277(16) 0.256(3) 0.047(2) 0.29(3) Uani 1 1 d . . .
O3A O 1.0386(13) 0.2460(18) 0.634(2) 0.191(15) Uani 1 1 d . . .
O3B O 0.9720(13) 0.1910(15) 0.588(2) 0.183(13) Uani 1 1 d . . .
O3C O 0.9452(14) 0.2906(13) 0.6298(16) 0.165(11) Uani 1 1 d . . .
O3D O 1.003(3) 0.2700(18) 0.537(2) 0.25(2) Uani 1 1 d . . .
O4A O 0.2827(14) 0.8941(13) 0.1061(13) 0.138(9) Uani 1 1 d . . .
O4B O 0.1885(13) 0.8723(17) 0.0581(15) 0.187(15) Uani 1 1 d . . .
O4C O 0.235(3) 0.9592(19) 0.037(3) 0.31(3) Uani 1 1 d . . .
O4D O 0.217(2) 0.9637(19) 0.132(2) 0.28(2) Uani 1 1 d . . .
O5A O 0.6341(13) 0.4487(14) 0.5654(12) 0.152(11) Uani 1 1 d . . .
O5B O 0.6500(14) 0.5460(13) 0.6162(19) 0.180(13) Uani 1 1 d . . .
O5C O 0.7095(17) 0.506(2) 0.5267(19) 0.232(19) Uani 1 1 d . . .
O5D O 0.7230(13) 0.4649(10) 0.6250(14) 0.151(11) Uani 1 1 d . . .
O6A O 0.523(2) 0.7702(15) 0.5366(16) 0.189(14) Uani 1 1 d . . .
O6B O 0.5443(18) 0.7628(18) 0.644(2) 0.212(17) Uani 1 1 d . . .
O6C O 0.451(3) 0.6952(14) 0.578(2) 0.29(2) Uani 1 1 d . . .
O6D O 0.4377(15) 0.7976(18) 0.593(2) 0.226(19) Uani 1 1 d . . .
O7A O 0.5461(12) 0.6973(13) 0.1111(18) 0.185(14) Uani 1 1 d . . .
O7B O 0.5144(13) 0.767(2) 0.0304(15) 0.186(14) Uani 1 1 d . . .
O7C O 0.490(3) 0.7911(14) 0.120(2) 0.27(3) Uani 1 1 d . . .
O7D O 0.4408(11) 0.7140(16) 0.0882(17) 0.175(12) Uani 1 1 d . . .
O8A O 0.7865(12) 0.4061(15) 0.1247(14) 0.166(12) Uani 1 1 d . . .
O8B O 0.6970(13) 0.3795(11) 0.0779(12) 0.140(9) Uani 1 1 d . . .
O8C O 0.6905(15) 0.4416(16) 0.1728(15) 0.183(13) Uani 1 1 d . . .
O8D O 0.7157(16) 0.4846(13) 0.092(2) 0.24(2) Uani 1 1 d . . .
Cu1 Cu 0.67248(13) 0.10616(12) 0.41633(11) 0.0539(7) Uani 1 1 d . . .
Cu2 Cu 0.82923(13) 0.40446(12) 0.59832(11) 0.0526(7) Uani 1 1 d . . .
Cu3 Cu 0.67904(13) 0.20089(15) 0.18013(12) 0.0616(8) Uani 1 1 d . . .
Cu4 Cu 0.59146(13) 0.02939(12) 0.63977(12) 0.0558(7) Uani 1 1 d . . .
Cu5 Cu 0.82983(13) 0.30990(14) 0.83398(12) 0.0602(7) Uani 1 1 d . . .
Cu6 Cu 0.89674(14) 0.48609(12) 0.37109(13) 0.0581(7) Uani 1 1 d . . .
Cu7 Cu 0.54602(14) 0.57677(14) 0.32403(14) 0.0665(8) Uani 1 1 d . . .
Cu8 Cu 0.64610(14) 0.58453(13) 0.09109(13) 0.0607(7) Uani 1 1 d . . .
Cu9 Cu 0.27373(14) 0.34099(13) 0.13436(13) 0.0637(8) Uani 1 1 d . . .
Cu10 Cu 0.23053(15) 0.14566(15) 0.86523(14) 0.0723(9) Uani 1 1 d . . .
Cu11 Cu 0.15174(12) 0.07273(13) 1.09122(13) 0.0560(7) Uani 1 1 d . . .
Cu12 Cu 0.06216(14) 0.07396(14) 1.32963(13) 0.0623(8) Uani 1 1 d . . .
O1 O 0.7013(7) 0.2177(7) 0.2732(6) 0.058(4) Uani 1 1 d . . .
O2 O 0.6514(7) 0.1135(7) 0.2216(6) 0.067(5) Uani 1 1 d . . .
O3 O 0.6498(9) 0.0780(8) 0.3256(7) 0.086(6) Uani 1 1 d . . .
O4 O 0.6381(7) 0.0948(7) 0.6060(6) 0.059(4) Uani 1 1 d . . .
O5 O 0.5920(7) -0.0025(7) 0.5335(7) 0.068(4) Uani 1 1 d . . .
O6 O 0.6300(8) 0.0336(6) 0.4420(6) 0.062(4) Uani 1 1 d . . .
O7 O 0.8438(7) 0.4266(7) 0.4031(7) 0.061(4) Uani 1 1 d . . .
O8 O 0.9049(8) 0.5138(7) 0.4800(7) 0.064(4) Uani 1 1 d . . .
O9 O 0.8696(8) 0.4783(7) 0.5716(6) 0.067(5) Uani 1 1 d . . .
O10 O 0.8038(7) 0.2905(7) 0.7430(6) 0.062(4) Uani 1 1 d . . .
O11 O 0.8577(8) 0.3959(7) 0.7908(6) 0.071(5) Uani 1 1 d . . .
O12 O 0.8553(6) 0.4294(7) 0.6893(6) 0.053(4) Uani 1 1 d . . .
O13 O 0.6679(7) 0.6113(7) 0.1813(7) 0.061(4) Uani 1 1 d . . .
O14 O 0.6306(8) 0.6105(8) 0.2845(8) 0.079(5) Uani 1 1 d . . .
O15 O 0.5342(7) 0.5485(7) 0.2327(7) 0.066(4) Uani 1 1 d . . .
O16 O 0.3373(7) 0.3919(7) 0.1009(7) 0.068(5) Uani 1 1 d . . .
O17 O 0.7506(8) 0.6653(8) -0.0300(9) 0.083(5) Uani 1 1 d . . .
O18 O 0.7184(7) 0.6279(7) 0.0641(7) 0.063(4) Uani 1 1 d . . .
O19 O 0.2248(7) 0.1120(7) 1.0640(7) 0.065(4) Uani 1 1 d . . .
O20 O 0.2627(6) 0.1501(7) 0.9729(6) 0.056(4) Uani 1 1 d . . .
O21 O 0.1693(10) 0.0948(11) 0.8977(8) 0.115(8) Uani 1 1 d . . .
O22 O 0.1827(6) 0.0963(7) 1.1847(7) 0.053(3) Uani 1 1 d . . .
O23 O 0.1485(6) 0.0972(7) 1.2848(6) 0.056(4) Uani 1 1 d . . .
O24 O 0.0380(7) 0.0531(8) 1.2367(7) 0.069(4) Uani 1 1 d . . .
N1 N 0.7025(8) 0.1785(8) 0.3751(8) 0.053(4) Uani 1 1 d . . .
N2 N 0.6773(9) 0.1290(8) 0.5119(7) 0.057(5) Uani 1 1 d . . .
N3 N 0.7972(7) 0.3324(7) 0.6375(7) 0.040(4) Uani 1 1 d . . .
N4 N 0.8188(7) 0.3843(7) 0.5014(7) 0.041(4) Uani 1 1 d . . .
N5 N 0.5768(10) 0.5491(9) 0.1318(9) 0.073(6) Uani 1 1 d . . .
N6 N 0.6290(7) 0.5749(9) -0.0038(9) 0.063(5) Uani 1 1 d . . .
N7 N 0.1261(9) 0.0690(8) 0.9940(8) 0.054(5) Uani 1 1 d . . .
N8 N 0.0764(7) 0.0469(7) 1.1312(7) 0.043(4) Uani 1 1 d . . .
N11 N 0.6564(11) 0.1970(11) 0.0802(9) 0.086(7) Uani 1 1 d . . .
N12 N 0.6060(15) 0.2580(17) 0.1895(9) 0.139(12) Uani 1 1 d . . .
N13 N 0.7724(10) 0.1890(10) 0.1598(11) 0.083(6) Uani 1 1 d . . .
N21 N 0.5409(12) -0.0341(11) 0.6823(11) 0.093(8) Uani 1 1 d . . .
N22 N 0.6694(8) -0.0196(11) 0.6772(10) 0.079(6) Uani 1 1 d . . .
N23 N 0.5099(8) 0.0931(9) 0.6429(10) 0.067(6) Uani 1 1 d . . .
N31 N 0.8233(14) 0.5435(11) 0.3398(10) 0.104(9) Uani 1 1 d . . .
N32 N 0.9502(9) 0.5407(9) 0.3299(10) 0.072(5) Uani 1 1 d . . .
N33 N 0.9640(9) 0.4179(8) 0.3579(11) 0.074(6) Uani 1 1 d . . .
N41 N 0.7383(8) 0.3194(10) 0.8575(9) 0.069(5) Uani 1 1 d . . .
N42 N 0.8495(12) 0.3289(15) 0.9303(12) 0.118(9) Uani 1 1 d . . .
N43 N 0.9037(12) 0.2541(12) 0.8372(10) 0.116(10) Uani 1 1 d . . .
N51 N 0.7853(16) 0.5810(11) -0.1689(15) 0.130(12) Uani 1 1 d . . .
N52 N 0.2157(10) 0.2882(9) 0.1760(9) 0.066(5) Uani 1 1 d . . .
N53 N 0.3381(8) 0.2678(10) 0.1462(9) 0.071(6) Uani 1 1 d . . .
N61 N 0.4821(8) 0.6516(11) 0.3167(12) 0.089(7) Uani 1 1 d . . .
N62 N 0.5518(10) 0.6004(11) 0.4195(10) 0.086(6) Uani 1 1 d . . .
N63 N 0.5649(10) 0.4880(10) 0.3534(12) 0.084(7) Uani 1 1 d . . .
N71 N 0.0133(9) 0.1590(11) 1.3296(11) 0.085(6) Uani 1 1 d . . .
N72 N 0.0667(11) -0.0197(11) 1.3471(11) 0.091(7) Uani 1 1 d . . .
N73 N 0.0802(11) 0.0920(10) 1.4293(10) 0.084(7) Uani 1 1 d . . .
N81 N 0.2900(10) 0.1970(10) 0.8226(13) 0.095(8) Uani 1 1 d . . .
N82 N 0.1722(15) 0.2138(17) 0.8553(12) 0.133(11) Uani 1 1 d . . .
N83 N 0.2797(13) 0.0699(12) 0.8320(12) 0.111(9) Uani 1 1 d . . .
C1 C 0.6913(9) 0.1772(9) 0.3127(9) 0.047(5) Uani 1 1 d . . .
C2 C 0.6632(11) 0.1157(12) 0.2806(11) 0.072(8) Uani 1 1 d . . .
C3 C 0.6172(10) 0.0357(10) 0.5044(11) 0.059(6) Uani 1 1 d . . .
C4 C 0.6484(10) 0.0908(9) 0.5465(9) 0.048(5) Uani 1 1 d . . .
C5 C 0.8472(10) 0.4250(9) 0.4693(10) 0.052(5) Uani 1 1 d . . .
C6 C 0.8726(9) 0.4763(10) 0.5096(9) 0.050(5) Uani 1 1 d . . .
C7 C 0.8139(9) 0.3340(8) 0.7043(8) 0.039(4) Uani 1 1 d . . .
C8 C 0.8469(10) 0.3903(11) 0.7286(10) 0.059(6) Uani 1 1 d . . .
C9 C 0.6286(12) 0.5957(12) 0.2185(12) 0.072(7) Uani 1 1 d . . .
C10 C 0.5741(11) 0.5653(9) 0.1938(10) 0.057(6) Uani 1 1 d . . .
C11 C 0.3320(12) 0.3962(12) 0.0399(12) 0.078(8) Uani 1 1 d . . .
C12 C 0.7190(13) 0.6304(10) 0.0066(12) 0.079(8) Uani 1 1 d . . .
C13 C 0.7081(7) 0.1786(8) 0.5483(7) 0.028(4) Uani 1 1 d . . .
C14 C 0.7660(12) 0.1694(11) 0.5736(13) 0.075(7) Uani 1 1 d . . .
H14 H 0.7875 0.1303 0.5693 0.089 Uiso 1 1 calc R . .
C15 C 0.7951(11) 0.2215(12) 0.6081(15) 0.084(8) Uani 1 1 d . . .
H15 H 0.8348 0.2152 0.6286 0.100 Uiso 1 1 calc R . .
C16 C 0.7657(10) 0.2789(9) 0.6111(8) 0.045(5) Uani 1 1 d . . .
C17 C 0.7067(7) 0.2852(9) 0.5883(10) 0.049(5) Uani 1 1 d . . .
H17 H 0.6839 0.3231 0.5970 0.059 Uiso 1 1 calc R . .
C18 C 0.6768(11) 0.2371(11) 0.5514(12) 0.072(7) Uani 1 1 d . . .
H18 H 0.6376 0.2445 0.5301 0.087 Uiso 1 1 calc R . .
C19 C 0.0810(8) 0.0574(10) 1.1941(10) 0.051(5) Uani 1 1 d . . .
C20 C 0.1423(8) 0.0878(9) 1.2273(9) 0.041(5) Uani 1 1 d . . .
C21 C 0.7324(9) 0.2325(9) 0.4045(8) 0.040(5) Uani 1 1 d . . .
C22 C 0.7935(13) 0.2262(12) 0.4328(11) 0.072(7) Uani 1 1 d . . .
H22 H 0.8153 0.1871 0.4328 0.086 Uiso 1 1 calc R . .
C23 C 0.8216(9) 0.2790(12) 0.4610(14) 0.077(8) Uani 1 1 d . . .
H23 H 0.8636 0.2746 0.4752 0.092 Uiso 1 1 calc R . .
C24 C 0.7933(11) 0.3320(10) 0.4681(10) 0.053(6) Uani 1 1 d . . .
C25 C 0.7309(13) 0.3367(12) 0.4403(13) 0.084(9) Uani 1 1 d . . .
H25 H 0.7086 0.3754 0.4445 0.101 Uiso 1 1 calc R . .
C26 C 0.7006(11) 0.2879(10) 0.4072(13) 0.077(8) Uani 1 1 d . . .
H26 H 0.6604 0.2938 0.3881 0.092 Uiso 1 1 calc R . .
C31 C 0.611(2) 0.256(2) 0.0797(18) 0.140(15) Uani 1 1 d . . .
H31A H 0.6330 0.2931 0.0915 0.168 Uiso 1 1 calc R . .
H31B H 0.5906 0.2602 0.0359 0.168 Uiso 1 1 calc R . .
C32 C 0.7179(12) 0.2031(12) 0.0513(9) 0.072(7) Uani 1 1 d . . .
H32A H 0.7238 0.2471 0.0489 0.087 Uiso 1 1 calc R . .
H32B H 0.7163 0.1845 0.0064 0.087 Uiso 1 1 calc R . .
C33 C 0.8055(14) 0.2428(16) 0.1825(13) 0.110(12) Uani 1 1 d . . .
H33A H 0.8027 0.2499 0.2295 0.165 Uiso 1 1 calc R . .
H33B H 0.7873 0.2788 0.1609 0.165 Uiso 1 1 calc R . .
H33C H 0.8487 0.2357 0.1723 0.165 Uiso 1 1 calc R . .
C34 C 0.8085(13) 0.1429(14) 0.1945(14) 0.093(9) Uani 1 1 d . . .
H34A H 0.7924 0.1029 0.1834 0.140 Uiso 1 1 calc R . .
H34B H 0.8065 0.1526 0.2412 0.140 Uiso 1 1 calc R . .
H34C H 0.8512 0.1418 0.1826 0.140 Uiso 1 1 calc R . .
C35 C 0.7736(16) 0.1732(14) 0.0889(12) 0.096(10) Uani 1 1 d . . .
H35A H 0.7742 0.1282 0.0811 0.115 Uiso 1 1 calc R . .
H35B H 0.8116 0.1868 0.0727 0.115 Uiso 1 1 calc R . .
C36 C 0.5629(19) 0.250(2) 0.128(2) 0.139(14) Uani 1 1 d . . .
H36A H 0.5459 0.2091 0.1237 0.166 Uiso 1 1 calc R . .
H36B H 0.5292 0.2824 0.1258 0.166 Uiso 1 1 calc R . .
C37 C 0.6233(18) 0.1427(17) 0.0590(16) 0.129(13) Uani 1 1 d . . .
H37A H 0.6520 0.1062 0.0587 0.193 Uiso 1 1 calc R . .
H37B H 0.6046 0.1476 0.0154 0.193 Uiso 1 1 calc R . .
H37C H 0.5911 0.1381 0.0889 0.193 Uiso 1 1 calc R . .
C38 C 0.5598(13) 0.237(3) 0.2384(18) 0.17(2) Uani 1 1 d . . .
H38A H 0.5543 0.1931 0.2298 0.260 Uiso 1 1 calc R . .
H38B H 0.5201 0.2601 0.2326 0.260 Uiso 1 1 calc R . .
H38C H 0.5764 0.2441 0.2830 0.260 Uiso 1 1 calc R . .
C39 C 0.616(2) 0.323(2) 0.202(2) 0.20(3) Uani 1 1 d . . .
H39A H 0.6450 0.3351 0.1710 0.305 Uiso 1 1 calc R . .
H39B H 0.6335 0.3304 0.2460 0.305 Uiso 1 1 calc R . .
H39C H 0.5773 0.3478 0.1962 0.305 Uiso 1 1 calc R . .
C41 C 0.7168(13) -0.0418(18) 0.6310(11) 0.107(12) Uani 1 1 d . . .
H41A H 0.7323 -0.0067 0.6118 0.161 Uiso 1 1 calc R . .
H41B H 0.6987 -0.0687 0.5967 0.161 Uiso 1 1 calc R . .
H41C H 0.7507 -0.0644 0.6541 0.161 Uiso 1 1 calc R . .
C42 C 0.5191(12) -0.0790(12) 0.6268(13) 0.078(7) Uani 1 1 d . . .
H42A H 0.4924 -0.0566 0.5954 0.117 Uiso 1 1 calc R . .
H42B H 0.4963 -0.1103 0.6445 0.117 Uiso 1 1 calc R . .
H42C H 0.5547 -0.0987 0.6053 0.117 Uiso 1 1 calc R . .
C43 C 0.4833(14) 0.0060(19) 0.7074(16) 0.109(12) Uani 1 1 d . . .
H43A H 0.4508 -0.0212 0.7151 0.131 Uiso 1 1 calc R . .
H43B H 0.4949 0.0275 0.7493 0.131 Uiso 1 1 calc R . .
C44 C 0.4956(17) 0.1207(18) 0.5859(14) 0.126(14) Uani 1 1 d . . .
H44A H 0.5285 0.1462 0.5769 0.188 Uiso 1 1 calc R . .
H44B H 0.4572 0.1463 0.5895 0.188 Uiso 1 1 calc R . .
H44C H 0.4907 0.0893 0.5505 0.188 Uiso 1 1 calc R . .
C45 C 0.5259(15) 0.1359(13) 0.6997(15) 0.097(9) Uani 1 1 d . . .
H45A H 0.5340 0.1127 0.7386 0.146 Uiso 1 1 calc R . .
H45B H 0.4917 0.1666 0.7065 0.146 Uiso 1 1 calc R . .
H45C H 0.5625 0.1565 0.6912 0.146 Uiso 1 1 calc R . .
C46 C 0.4588(14) 0.0512(16) 0.6619(18) 0.097(9) Uani 1 1 d . . .
H46A H 0.4252 0.0773 0.6817 0.116 Uiso 1 1 calc R . .
H46B H 0.4416 0.0298 0.6222 0.116 Uiso 1 1 calc R . .
C47 C 0.5811(19) -0.0618(19) 0.7330(17) 0.124(12) Uani 1 1 d . . .
H47A H 0.5652 -0.1002 0.7452 0.149 Uiso 1 1 calc R . .
H47B H 0.5838 -0.0334 0.7720 0.149 Uiso 1 1 calc R . .
C48 C 0.6910(17) 0.0209(17) 0.7357(17) 0.124(12) Uani 1 1 d . . .
H48A H 0.6567 0.0318 0.7635 0.186 Uiso 1 1 calc R . .
H48B H 0.7059 0.0582 0.7208 0.186 Uiso 1 1 calc R . .
H48C H 0.7241 -0.0013 0.7603 0.186 Uiso 1 1 calc R . .
C49 C 0.650(2) -0.0758(16) 0.702(2) 0.144(16) Uani 1 1 d . . .
H49A H 0.6799 -0.0905 0.7363 0.172 Uiso 1 1 calc R . .
H49B H 0.6475 -0.1082 0.6669 0.172 Uiso 1 1 calc R . .
C52 C 1.0170(13) 0.4473(15) 0.3316(16) 0.099(10) Uani 1 1 d . . .
H52A H 1.0410 0.4163 0.3047 0.119 Uiso 1 1 calc R . .
H52B H 1.0444 0.4618 0.3682 0.119 Uiso 1 1 calc R . .
C53 C 0.9933(12) 0.5051(15) 0.2879(15) 0.097(10) Uani 1 1 d . . .
H53A H 1.0277 0.5293 0.2786 0.117 Uiso 1 1 calc R . .
H53B H 0.9725 0.4909 0.2466 0.117 Uiso 1 1 calc R . .
C54 C 0.985(2) 0.5799(16) 0.3829(19) 0.143(16) Uani 1 1 d . . .
H54A H 0.9554 0.6028 0.4106 0.215 Uiso 1 1 calc R . .
H54B H 1.0088 0.6085 0.3624 0.215 Uiso 1 1 calc R . .
H54C H 1.0126 0.5530 0.4092 0.215 Uiso 1 1 calc R . .
C55 C 0.9076(17) 0.5854(15) 0.2885(17) 0.110(11) Uani 1 1 d . . .
H55A H 0.9296 0.6221 0.2822 0.132 Uiso 1 1 calc R . .
H55B H 0.8987 0.5650 0.2453 0.132 Uiso 1 1 calc R . .
C56 C 0.7799(16) 0.5619(18) 0.3989(17) 0.121(12) Uani 1 1 d . . .
H56A H 0.8030 0.5838 0.4338 0.181 Uiso 1 1 calc R . .
H56B H 0.7656 0.5248 0.4150 0.181 Uiso 1 1 calc R . .
H56C H 0.7445 0.5883 0.3838 0.181 Uiso 1 1 calc R . .
C57 C 0.8509(17) 0.6041(15) 0.3173(19) 0.112(11) Uani 1 1 d . . .
H57A H 0.8220 0.6245 0.2855 0.135 Uiso 1 1 calc R . .
H57B H 0.8579 0.6332 0.3550 0.135 Uiso 1 1 calc R . .
C58 C 0.7922(13) 0.507(2) 0.2811(15) 0.120(13) Uani 1 1 d . . .
H58A H 0.7767 0.4702 0.2958 0.180 Uiso 1 1 calc R . .
H58B H 0.8223 0.4962 0.2484 0.180 Uiso 1 1 calc R . .
H58C H 0.7581 0.5331 0.2621 0.180 Uiso 1 1 calc R . .
C59 C 0.9369(17) 0.3771(15) 0.2962(16) 0.120(12) Uani 1 1 d . . .
H59A H 0.9020 0.3561 0.3089 0.180 Uiso 1 1 calc R . .
H59B H 0.9689 0.3468 0.2811 0.180 Uiso 1 1 calc R . .
H59C H 0.9235 0.4039 0.2612 0.180 Uiso 1 1 calc R . .
C60 C 0.995(2) 0.381(2) 0.414(3) 0.20(2) Uani 1 1 d . . .
H60A H 0.9643 0.3601 0.4347 0.307 Uiso 1 1 calc R . .
H60B H 1.0151 0.4089 0.4460 0.307 Uiso 1 1 calc R . .
H60C H 1.0260 0.3505 0.3966 0.307 Uiso 1 1 calc R . .
C62 C 0.7118(10) 0.2567(11) 0.8464(11) 0.065(6) Uani 1 1 d . . .
H62A H 0.7375 0.2264 0.8705 0.098 Uiso 1 1 calc R . .
H62B H 0.7108 0.2442 0.8001 0.098 Uiso 1 1 calc R . .
H62C H 0.6701 0.2593 0.8615 0.098 Uiso 1 1 calc R . .
C63 C 0.7410(16) 0.3382(15) 0.9367(12) 0.099(10) Uani 1 1 d . . .
H63A H 0.7359 0.3834 0.9434 0.119 Uiso 1 1 calc R . .
H63B H 0.7062 0.3211 0.9561 0.119 Uiso 1 1 calc R . .
C64 C 0.7959(13) 0.317(2) 0.9690(15) 0.112(12) Uani 1 1 d . . .
H64A H 0.7955 0.2726 0.9746 0.135 Uiso 1 1 calc R . .
H64B H 0.7999 0.3384 1.0125 0.135 Uiso 1 1 calc R . .
C65 C 0.9001(19) 0.204(2) 0.811(2) 0.19(2) Uani 1 1 d . . .
H65A H 0.8786 0.2078 0.7682 0.290 Uiso 1 1 calc R . .
H65B H 0.8773 0.1792 0.8371 0.290 Uiso 1 1 calc R . .
H65C H 0.9413 0.1847 0.8055 0.290 Uiso 1 1 calc R . .
C67 C 0.9012(15) 0.276(3) 0.9475(12) 0.22(3) Uani 1 1 d . . .
H67A H 0.9279 0.2930 0.9835 0.262 Uiso 1 1 calc R . .
H67B H 0.8805 0.2426 0.9644 0.262 Uiso 1 1 calc R . .
C68 C 0.866(2) 0.393(2) 0.9479(17) 0.160(17) Uani 1 1 d . . .
H68A H 0.9007 0.4021 0.9231 0.240 Uiso 1 1 calc R . .
H68B H 0.8775 0.3975 0.9943 0.240 Uiso 1 1 calc R . .
H68C H 0.8308 0.4217 0.9377 0.240 Uiso 1 1 calc R . .
C69 C 0.7060(12) 0.3752(16) 0.8253(17) 0.112(11) Uani 1 1 d . . .
H69A H 0.7293 0.4111 0.8365 0.168 Uiso 1 1 calc R . .
H69B H 0.6646 0.3828 0.8408 0.168 Uiso 1 1 calc R . .
H69C H 0.7036 0.3671 0.7782 0.168 Uiso 1 1 calc R . .
C70 C 0.1716(11) 0.2621(14) 0.1220(14) 0.087(8) Uani 1 1 d . . .
H70A H 0.1458 0.2958 0.1035 0.130 Uiso 1 1 calc R . .
H70B H 0.1457 0.2339 0.1403 0.130 Uiso 1 1 calc R . .
H70C H 0.1954 0.2403 0.0880 0.130 Uiso 1 1 calc R . .
C71 C 0.7935(15) 0.5373(16) -0.1213(17) 0.119(12) Uani 1 1 d . . .
H71A H 0.7535 0.5239 -0.1116 0.178 Uiso 1 1 calc R . .
H71B H 0.8131 0.5556 -0.0818 0.178 Uiso 1 1 calc R . .
H71C H 0.8194 0.5019 -0.1375 0.178 Uiso 1 1 calc R . .
C72 C 0.8387(18) 0.6079(16) -0.190(2) 0.134(16) Uani 1 1 d . . .
H72A H 0.8690 0.6112 -0.1532 0.161 Uiso 1 1 calc R . .
H72B H 0.8574 0.5793 -0.2238 0.161 Uiso 1 1 calc R . .
C73 C 0.1717(14) 0.3348(17) 0.2157(14) 0.098(10) Uani 1 1 d . . .
H73A H 0.1319 0.3168 0.2178 0.118 Uiso 1 1 calc R . .
H73B H 0.1895 0.3401 0.2606 0.118 Uiso 1 1 calc R . .
C75 C 0.3791(14) 0.253(2) 0.0907(17) 0.130(14) Uani 1 1 d . . .
H75A H 0.3541 0.2424 0.0513 0.195 Uiso 1 1 calc R . .
H75B H 0.4077 0.2176 0.1007 0.195 Uiso 1 1 calc R . .
H75C H 0.4022 0.2880 0.0840 0.195 Uiso 1 1 calc R . .
C76 C 0.3880(14) 0.281(2) 0.198(2) 0.147(16) Uani 1 1 d . . .
H76A H 0.3694 0.2923 0.2394 0.220 Uiso 1 1 calc R . .
H76B H 0.4103 0.3154 0.1857 0.220 Uiso 1 1 calc R . .
H76C H 0.4164 0.2450 0.2023 0.220 Uiso 1 1 calc R . .
C77 C 0.7473(19) 0.5555(14) -0.2280(19) 0.138(15) Uani 1 1 d . . .
H77A H 0.7413 0.5862 -0.2605 0.207 Uiso 1 1 calc R . .
H77B H 0.7073 0.5455 -0.2145 0.207 Uiso 1 1 calc R . .
H77C H 0.7690 0.5185 -0.2467 0.207 Uiso 1 1 calc R . .
C78 C 0.3036(18) 0.214(2) 0.162(2) 0.133(14) Uani 1 1 d . . .
H78A H 0.3313 0.1833 0.1840 0.160 Uiso 1 1 calc R . .
H78B H 0.2854 0.1941 0.1216 0.160 Uiso 1 1 calc R . .
C79 C 0.254(2) 0.2400(15) 0.205(2) 0.128(14) Uani 1 1 d . . .
H79A H 0.2285 0.2069 0.2151 0.153 Uiso 1 1 calc R . .
H79B H 0.2734 0.2563 0.2465 0.153 Uiso 1 1 calc R . .
C81 C 0.494(2) 0.6931(18) 0.2588(18) 0.148(15) Uani 1 1 d . . .
H81A H 0.4898 0.6690 0.2175 0.222 Uiso 1 1 calc R . .
H81B H 0.5355 0.7071 0.2646 0.222 Uiso 1 1 calc R . .
H81C H 0.4641 0.7285 0.2587 0.222 Uiso 1 1 calc R . .
C82 C 0.4207(12) 0.6297(18) 0.2951(15) 0.112(11) Uani 1 1 d . . .
H82A H 0.4241 0.6045 0.2545 0.168 Uiso 1 1 calc R . .
H82B H 0.3914 0.6649 0.2884 0.168 Uiso 1 1 calc R . .
H82C H 0.4065 0.6052 0.3284 0.168 Uiso 1 1 calc R . .
C83 C 0.493(2) 0.6901(17) 0.3775(18) 0.127(13) Uani 1 1 d . . .
H83A H 0.5324 0.7099 0.3767 0.153 Uiso 1 1 calc R . .
H83B H 0.4596 0.7222 0.3835 0.153 Uiso 1 1 calc R . .
C84 C 0.4963(17) 0.6468(17) 0.4295(15) 0.112(12) Uani 1 1 d . . .
H84A H 0.4581 0.6252 0.4279 0.135 Uiso 1 1 calc R . .
H84B H 0.5008 0.6692 0.4723 0.135 Uiso 1 1 calc R . .
C86 C 0.574(2) 0.4888(16) 0.4227(14) 0.130(13) Uani 1 1 d . . .
H86A H 0.6176 0.4919 0.4350 0.156 Uiso 1 1 calc R . .
H86B H 0.5616 0.4496 0.4375 0.156 Uiso 1 1 calc R . .
C87 C 0.6251(16) 0.4511(14) 0.3268(16) 0.109(10) Uani 1 1 d . . .
H87A H 0.6606 0.4752 0.3372 0.163 Uiso 1 1 calc R . .
H87B H 0.6198 0.4437 0.2797 0.163 Uiso 1 1 calc R . .
H87C H 0.6316 0.4119 0.3471 0.163 Uiso 1 1 calc R . .
C88 C 0.5164(16) 0.4560(13) 0.3402(18) 0.116(11) Uani 1 1 d . . .
H88A H 0.5071 0.4533 0.2934 0.174 Uiso 1 1 calc R . .
H88B H 0.4813 0.4762 0.3620 0.174 Uiso 1 1 calc R . .
H88C H 0.5251 0.4147 0.3555 0.174 Uiso 1 1 calc R . .
C89 C 0.6072(17) 0.6359(16) 0.4424(18) 0.120(12) Uani 1 1 d . . .
H89A H 0.6448 0.6092 0.4379 0.180 Uiso 1 1 calc R . .
H89B H 0.6037 0.6501 0.4879 0.180 Uiso 1 1 calc R . .
H89C H 0.6087 0.6712 0.4161 0.180 Uiso 1 1 calc R . .
C90 C 0.5386(10) 0.5387(16) 0.4556(12) 0.086(9) Uani 1 1 d . . .
H90A H 0.5520 0.5425 0.5020 0.104 Uiso 1 1 calc R . .
H90B H 0.4943 0.5318 0.4519 0.104 Uiso 1 1 calc R . .
C111 C 0.5226(11) 0.5152(10) 0.1024(10) 0.059(6) Uani 1 1 d . . .
C112 C 0.5281(11) 0.4544(12) 0.084(2) 0.118(13) Uani 1 1 d . . .
H112 H 0.5652 0.4309 0.0939 0.142 Uiso 1 1 calc R . .
C113 C 0.4790(11) 0.4263(15) 0.0501(16) 0.100(10) Uani 1 1 d . . .
H113 H 0.4868 0.3859 0.0317 0.120 Uiso 1 1 calc R . .
C114 C 0.4223(8) 0.4524(9) 0.0422(8) 0.041(4) Uani 1 1 d . . .
C115 C 0.4174(12) 0.5187(11) 0.0573(16) 0.092(9) Uani 1 1 d . . .
H115 H 0.3798 0.5411 0.0467 0.110 Uiso 1 1 calc R . .
C116 C 0.4639(15) 0.5492(14) 0.0858(16) 0.106(11) Uani 1 1 d . . .
H116 H 0.4588 0.5921 0.0950 0.127 Uiso 1 1 calc R . .
C191 C 0.1664(10) 0.0934(9) 0.9608(10) 0.055(6) Uani 1 1 d . . .
C201 C 0.2211(9) 0.1235(11) 0.9992(11) 0.064(6) Uani 1 1 d . . .
C211 C 0.0766(11) 0.0375(10) 0.9605(10) 0.058(6) Uani 1 1 d . . .
C212 C 0.0878(11) -0.0172(12) 0.9269(12) 0.070(7) Uani 1 1 d . . .
H212 H 0.1281 -0.0363 0.9250 0.084 Uiso 1 1 calc R . .
C213 C 0.0177(14) 0.0709(10) 0.9538(13) 0.075(8) Uani 1 1 d . . .
H213 H 0.0133 0.1126 0.9690 0.091 Uiso 1 1 calc R . .
C221 C -0.0234(9) -0.0187(10) 0.8957(10) 0.050(5) Uani 1 1 d . . .
C222 C 0.0342(9) -0.0458(10) 0.8931(11) 0.057(6) Uani 1 1 d . . .
H222 H 0.0406 -0.0839 0.8692 0.068 Uiso 1 1 calc R . .
C224 C -0.0331(12) 0.0427(10) 0.9251(11) 0.061(6) Uani 1 1 d . . .
H224 H -0.0729 0.0632 0.9249 0.073 Uiso 1 1 calc R . .
C311 C 0.3316(16) 0.2287(16) 0.8788(18) 0.123(12) Uani 1 1 d . . .
H31C H 0.3057 0.2469 0.9130 0.185 Uiso 1 1 calc R . .
H31D H 0.3534 0.2607 0.8611 0.185 Uiso 1 1 calc R . .
H31E H 0.3614 0.1980 0.8970 0.185 Uiso 1 1 calc R . .
C312 C 0.2520(14) 0.2464(17) 0.7847(15) 0.104(11) Uani 1 1 d . . .
H31F H 0.2322 0.2277 0.7449 0.125 Uiso 1 1 calc R . .
H31G H 0.2786 0.2777 0.7724 0.125 Uiso 1 1 calc R . .
C313 C 0.2024(16) 0.2760(15) 0.8308(17) 0.109(11) Uani 1 1 d . . .
H31H H 0.1712 0.3025 0.8073 0.130 Uiso 1 1 calc R . .
H31I H 0.2212 0.3001 0.8677 0.130 Uiso 1 1 calc R . .
C315 C 0.311(2) 0.1612(18) 0.762(2) 0.16(2) Uani 1 1 d . . .
H31J H 0.3431 0.1810 0.7411 0.192 Uiso 1 1 calc R . .
H31K H 0.2767 0.1525 0.7304 0.192 Uiso 1 1 calc R . .
C316 C 0.342(3) 0.091(2) 0.806(3) 0.23(3) Uani 1 1 d . . .
H31L H 0.3617 0.0590 0.7760 0.278 Uiso 1 1 calc R . .
H31M H 0.3723 0.1013 0.8419 0.278 Uiso 1 1 calc R . .
C317 C 0.239(3) 0.040(2) 0.7742(18) 0.17(2) Uani 1 1 d . . .
H31N H 0.2006 0.0287 0.7907 0.261 Uiso 1 1 calc R . .
H31O H 0.2612 0.0041 0.7549 0.261 Uiso 1 1 calc R . .
H31P H 0.2291 0.0703 0.7413 0.261 Uiso 1 1 calc R . .
C318 C 0.1406(10) 0.2505(16) 0.9138(18) 0.119(13) Uani 1 1 d . . .
H31Q H 0.1721 0.2627 0.9467 0.179 Uiso 1 1 calc R . .
H31R H 0.1128 0.2245 0.9328 0.179 Uiso 1 1 calc R . .
H31S H 0.1173 0.2871 0.8983 0.179 Uiso 1 1 calc R . .
C319 C 0.1256(18) 0.191(2) 0.796(2) 0.150(17) Uani 1 1 d . . .
H31T H 0.1491 0.1694 0.7621 0.225 Uiso 1 1 calc R . .
H31U H 0.1021 0.2268 0.7789 0.225 Uiso 1 1 calc R . .
H31V H 0.0975 0.1637 0.8124 0.225 Uiso 1 1 calc R . .
C320 C 0.313(2) 0.0255(16) 0.8865(17) 0.154(18) Uani 1 1 d . . .
H32C H 0.3335 0.0506 0.9208 0.231 Uiso 1 1 calc R . .
H32D H 0.3433 -0.0035 0.8660 0.231 Uiso 1 1 calc R . .
H32E H 0.2821 0.0030 0.9051 0.231 Uiso 1 1 calc R . .
C411 C 0.0001(11) -0.0458(19) 1.329(2) 0.128(13) Uani 1 1 d . . .
H41D H -0.0305 -0.0239 1.3559 0.193 Uiso 1 1 calc R . .
H41E H 0.0020 -0.0896 1.3360 0.193 Uiso 1 1 calc R . .
H41F H -0.0114 -0.0397 1.2830 0.193 Uiso 1 1 calc R . .
C412 C -0.0500(11) 0.1497(17) 1.3052(18) 0.127(14) Uani 1 1 d . . .
H41G H -0.0501 0.1351 1.2595 0.190 Uiso 1 1 calc R . .
H41H H -0.0751 0.1885 1.3094 0.190 Uiso 1 1 calc R . .
H41I H -0.0670 0.1193 1.3303 0.190 Uiso 1 1 calc R . .
C413 C 0.0862(15) -0.022(2) 1.4261(18) 0.137(15) Uani 1 1 d . . .
H41J H 0.0674 -0.0567 1.4440 0.164 Uiso 1 1 calc R . .
H41K H 0.1313 -0.0289 1.4327 0.164 Uiso 1 1 calc R . .
C414 C 0.1398(16) 0.105(2) 1.4454(16) 0.127(13) Uani 1 1 d . . .
H41L H 0.1488 0.1418 1.4252 0.191 Uiso 1 1 calc R . .
H41M H 0.1674 0.0703 1.4300 0.191 Uiso 1 1 calc R . .
H41N H 0.1456 0.1107 1.4926 0.191 Uiso 1 1 calc R . .
C415 C 0.0654(10) 0.0341(16) 1.4589(13) 0.092(10) Uani 1 1 d . . .
H41O H 0.0835 0.0348 1.5039 0.111 Uiso 1 1 calc R . .
H41P H 0.0204 0.0347 1.4613 0.111 Uiso 1 1 calc R . .
C416 C 0.1109(15) -0.0559(14) 1.3047(14) 0.098(9) Uani 1 1 d . . .
H41Q H 0.1521 -0.0422 1.3144 0.147 Uiso 1 1 calc R . .
H41R H 0.0986 -0.0498 1.2592 0.147 Uiso 1 1 calc R . .
H41S H 0.1108 -0.0994 1.3126 0.147 Uiso 1 1 calc R . .
C417 C 0.032(3) 0.146(2) 1.447(2) 0.23(3) Uani 1 1 d . . .
H41T H 0.0004 0.1288 1.4709 0.279 Uiso 1 1 calc R . .
H41U H 0.0534 0.1747 1.4779 0.279 Uiso 1 1 calc R . .
C418 C 0.043(3) 0.2013(19) 1.285(2) 0.20(2) Uani 1 1 d . . .
H41V H 0.0849 0.2071 1.3006 0.295 Uiso 1 1 calc R . .
H41W H 0.0190 0.2411 1.2849 0.295 Uiso 1 1 calc R . .
H41$ H 0.0422 0.1825 1.2406 0.295 Uiso 1 1 calc R . .
C419 C 0.003(3) 0.179(3) 1.403(2) 0.24(3) Uani 1 1 d . . .
H41$ H 0.0156 0.2214 1.4111 0.284 Uiso 1 1 calc R . .
H41 H -0.0410 0.1797 1.4098 0.284 Uiso 1 1 calc R . .
C661 C 0.936(2) 0.252(3) 0.9039(19) 0.19(2) Uani 1 1 d . . .
H66A H 0.9489 0.2095 0.9133 0.225 Uiso 1 1 calc R . .
H66B H 0.9736 0.2752 0.9046 0.225 Uiso 1 1 calc R . .
C662 C 0.9630(15) 0.290(3) 0.798(3) 0.24(3) Uani 1 1 d . . .
H66C H 0.9665 0.3313 0.8174 0.361 Uiso 1 1 calc R . .
H66D H 0.9522 0.2911 0.7519 0.361 Uiso 1 1 calc R . .
H66E H 1.0022 0.2657 0.8049 0.361 Uiso 1 1 calc R . .

loop_
_atom_site_aniso_label
_atom_site_aniso_U_11
_atom_site_aniso_U_22
_atom_site_aniso_U_33
_atom_site_aniso_U_23
_atom_site_aniso_U_13
_atom_site_aniso_U_12
Cl1 0.087(5) 0.088(5) 0.095(5) 0.012(4) 0.001(4) 0.021(4)
Cl2 0.107(7) 0.219(14) 0.115(8) 0.051(8) -0.053(6) -0.048(8)
Cl3 0.141(9) 0.092(7) 0.121(8) -0.022(6) 0.009(7) -0.010(6)
Cl4 0.154(9) 0.072(5) 0.145(8) -0.037(6) -0.072(7) 0.043(6)
Cl5 0.100(6) 0.091(6) 0.160(9) -0.014(6) -0.008(6) 0.014(5)
Cl6 0.232(15) 0.103(8) 0.144(10) -0.036(7) 0.063(10) -0.052(9)
Cl7 0.078(6) 0.174(10) 0.106(7) 0.045(7) -0.029(5) -0.020(6)
Cl8 0.168(10) 0.085(6) 0.130(8) -0.041(6) -0.034(7) 0.028(6)
O1A 0.20(3) 0.124(19) 0.13(2) 0.087(17) -0.029(18) -0.024(17)
O1B 0.105(19) 0.12(2) 0.34(5) 0.06(2) -0.05(2) -0.032(16)
O1C 0.19(2) 0.068(13) 0.14(2) -0.004(13) 0.033(17) 0.056(15)
O1D 0.082(16) 0.23(3) 0.111(17) 0.036(18) -0.001(13) 0.001(17)
O2A 0.15(2) 0.14(2) 0.18(3) 0.01(2) 0.04(2) -0.006(19)
O2B 0.25(5) 0.24(5) 0.62(10) 0.31(6) -0.11(5) -0.03(4)
O2C 0.24(5) 0.49(8) 0.24(5) 0.24(5) -0.09(4) -0.14(5)
O2D 0.14(3) 0.58(9) 0.18(3) 0.16(4) -0.07(2) -0.21(4)
O3A 0.070(17) 0.25(4) 0.24(4) 0.05(3) -0.03(2) 0.02(2)
O3B 0.12(2) 0.13(2) 0.31(4) 0.07(3) 0.05(2) 0.020(18)
O3C 0.15(2) 0.12(2) 0.21(3) -0.08(2) 0.00(2) 0.011(17)
O3D 0.40(6) 0.17(3) 0.18(3) -0.05(3) 0.15(4) -0.09(4)
O4A 0.13(2) 0.14(2) 0.14(2) -0.013(17) 0.014(17) -0.002(18)
O4B 0.12(2) 0.24(3) 0.17(3) -0.12(3) -0.022(18) 0.00(2)
O4C 0.41(7) 0.14(3) 0.37(6) 0.08(4) -0.24(6) -0.12(4)
O4D 0.34(5) 0.21(3) 0.24(4) -0.11(3) -0.11(4) 0.16(4)
O5A 0.16(2) 0.19(3) 0.119(18) 0.046(17) -0.081(17) -0.07(2)
O5B 0.14(2) 0.11(2) 0.28(4) -0.04(2) 0.01(2) 0.035(17)
O5C 0.16(3) 0.36(5) 0.20(3) 0.14(3) 0.06(2) 0.00(3)
O5D 0.16(2) 0.091(15) 0.18(2) -0.011(15) -0.109(19) 0.025(15)
O6A 0.30(4) 0.16(3) 0.13(2) 0.052(19) 0.02(3) -0.11(3)
O6B 0.20(3) 0.19(3) 0.27(4) 0.15(3) -0.01(3) 0.00(3)
O6C 0.48(6) 0.09(2) 0.31(5) -0.11(3) 0.16(4) -0.10(3)
O6D 0.13(2) 0.21(3) 0.31(5) -0.08(3) -0.09(3) 0.06(2)
O7A 0.106(18) 0.16(2) 0.28(3) 0.02(2) -0.13(2) -0.005(16)
O7B 0.12(2) 0.33(5) 0.11(2) 0.03(3) 0.018(17) 0.00(2)
O7C 0.44(7) 0.077(19) 0.31(5) -0.03(2) 0.20(4) 0.04(3)
O7D 0.059(14) 0.21(3) 0.25(3) 0.02(3) -0.010(17) 0.002(17)
O8A 0.098(17) 0.21(3) 0.17(2) 0.02(2) -0.032(16) 0.088(19)
O8B 0.19(2) 0.106(17) 0.130(19) -0.037(15) 0.036(17) -0.064(16)
O8C 0.20(3) 0.19(3) 0.15(2) -0.07(2) 0.06(2) -0.01(2)
O8D 0.19(3) 0.090(19) 0.45(6) 0.13(3) -0.12(3) 0.011(19)
Cu1 0.0719(18) 0.0597(16) 0.0333(13) -0.0040(12) 0.0028(12) -0.0316(14)
Cu2 0.0775(18) 0.0508(15) 0.0320(13) 0.0030(11) -0.0113(12) -0.0308(13)
Cu3 0.0593(17) 0.091(2) 0.0355(14) 0.0049(14) -0.0037(12) -0.0168(15)
Cu4 0.0699(18) 0.0578(16) 0.0435(15) 0.0003(12) 0.0049(12) -0.0303(13)
Cu5 0.0600(17) 0.084(2) 0.0373(14) 0.0089(13) -0.0043(12) -0.0139(14)
Cu6 0.081(2) 0.0522(16) 0.0435(15) 0.0089(12) -0.0046(13) -0.0218(14)
Cu7 0.0724(19) 0.073(2) 0.0545(17) 0.0118(14) 0.0115(14) 0.0019(15)
Cu8 0.0710(19) 0.0597(17) 0.0544(17) -0.0014(13) 0.0139(14) -0.0210(14)
Cu9 0.082(2) 0.0593(17) 0.0543(17) -0.0110(13) 0.0202(14) -0.0330(15)
Cu10 0.080(2) 0.083(2) 0.0594(18) -0.0216(16) 0.0280(15) -0.0476(18)
Cu11 0.0572(16) 0.0599(17) 0.0540(16) -0.0059(13) 0.0158(13) -0.0224(13)
Cu12 0.0657(18) 0.0684(18) 0.0535(17) 0.0100(14) 0.0135(13) 0.0029(14)
O1 0.072(10) 0.069(10) 0.034(8) 0.004(7) -0.003(7) -0.009(8)
O2 0.088(11) 0.088(11) 0.032(7) -0.005(7) 0.004(7) -0.053(9)
O3 0.134(16) 0.087(12) 0.045(9) -0.014(8) 0.023(9) -0.070(11)
O4 0.076(10) 0.067(10) 0.037(8) 0.004(7) -0.004(7) -0.025(8)
O5 0.080(11) 0.067(10) 0.060(9) -0.007(8) -0.007(8) -0.031(8)
O6 0.098(12) 0.053(9) 0.033(7) -0.020(6) -0.008(7) -0.020(8)
O7 0.083(11) 0.062(9) 0.042(8) 0.017(7) -0.010(7) -0.033(8)
O8 0.092(12) 0.064(10) 0.042(8) 0.006(7) -0.001(8) -0.039(9)
O9 0.103(12) 0.075(10) 0.031(7) 0.007(7) 0.000(7) -0.057(9)
O10 0.091(11) 0.075(10) 0.026(7) 0.013(7) 0.001(7) -0.039(9)
O11 0.108(13) 0.085(11) 0.025(7) -0.009(7) -0.006(7) -0.050(10)
O12 0.061(9) 0.068(9) 0.031(7) 0.003(6) -0.019(6) -0.025(7)
O13 0.057(9) 0.081(11) 0.047(8) 0.012(8) -0.004(7) -0.006(8)
O14 0.104(13) 0.090(12) 0.049(9) -0.003(9) 0.017(9) -0.030(10)
O15 0.070(10) 0.071(10) 0.060(9) 0.007(8) 0.022(8) -0.009(8)
O16 0.087(11) 0.071(10) 0.050(9) -0.022(8) 0.029(8) -0.046(9)
O17 0.062(10) 0.077(11) 0.114(14) -0.025(10) 0.024(10) -0.037(9)
O18 0.080(11) 0.060(9) 0.055(9) -0.005(7) 0.021(8) -0.040(8)
O19 0.081(11) 0.070(10) 0.045(9) 0.006(7) 0.005(8) -0.012(8)
O20 0.056(9) 0.077(10) 0.036(7) 0.009(7) -0.011(6) -0.021(7)
O21 0.141(18) 0.163(19) 0.053(10) -0.048(11) 0.035(11) -0.104(15)
O22 0.045(8) 0.067(9) 0.052(8) 0.014(7) -0.005(6) -0.022(7)
O23 0.049(8) 0.079(10) 0.042(8) 0.019(7) -0.006(6) -0.004(7)
O24 0.070(11) 0.089(12) 0.053(9) 0.009(8) 0.021(8) -0.024(9)
N1 0.048(10) 0.049(10) 0.063(11) -0.019(9) 0.014(8) -0.014(8)
N2 0.102(14) 0.045(10) 0.031(9) -0.005(7) 0.035(9) -0.028(9)
N3 0.050(10) 0.043(9) 0.027(8) 0.006(7) -0.013(7) -0.020(7)
N4 0.045(9) 0.043(9) 0.036(9) 0.015(7) -0.029(7) -0.024(7)
N5 0.100(15) 0.071(13) 0.056(11) -0.018(10) 0.036(10) -0.047(11)
N6 0.040(10) 0.087(13) 0.063(11) -0.039(10) 0.012(8) -0.043(9)
N7 0.077(13) 0.054(11) 0.035(9) 0.018(8) 0.024(8) -0.012(9)
N8 0.034(9) 0.052(10) 0.041(9) 0.002(7) -0.009(7) 0.004(7)
N11 0.105(17) 0.118(18) 0.041(11) -0.001(11) -0.008(11) -0.062(15)
N12 0.17(3) 0.24(3) 0.004(9) 0.041(14) -0.026(12) -0.02(2)
N13 0.084(15) 0.073(14) 0.091(16) 0.026(12) -0.006(12) 0.009(12)
N21 0.113(19) 0.104(18) 0.072(15) 0.010(13) 0.026(13) -0.060(15)
N22 0.042(11) 0.119(17) 0.075(14) 0.010(12) -0.018(9) -0.014(11)
N23 0.045(10) 0.065(12) 0.090(14) -0.042(11) 0.025(10) -0.016(9)
N31 0.17(2) 0.087(17) 0.058(14) 0.041(12) 0.028(14) 0.029(16)
N32 0.067(13) 0.072(13) 0.080(14) 0.005(11) 0.010(10) -0.012(10)
N33 0.069(13) 0.043(11) 0.106(16) -0.004(10) 0.005(11) 0.016(9)
N41 0.052(11) 0.101(15) 0.051(11) -0.007(10) 0.004(9) 0.010(10)
N42 0.098(19) 0.18(3) 0.079(16) -0.007(17) -0.017(14) -0.052(18)
N43 0.12(2) 0.14(2) 0.061(13) -0.011(13) -0.081(14) 0.052(16)
N51 0.20(3) 0.059(14) 0.15(3) -0.013(15) 0.11(2) -0.028(17)
N52 0.092(15) 0.056(11) 0.056(11) -0.005(9) 0.032(10) -0.024(10)
N53 0.035(10) 0.100(16) 0.074(13) -0.005(11) -0.024(9) -0.018(10)
N61 0.025(9) 0.108(17) 0.124(19) -0.033(14) -0.017(10) -0.003(10)
N62 0.071(14) 0.110(18) 0.077(14) 0.011(12) -0.004(11) -0.002(12)
N63 0.078(15) 0.074(14) 0.109(17) 0.036(13) 0.024(13) -0.011(12)
N71 0.052(12) 0.100(16) 0.100(17) 0.016(13) -0.010(11) 0.007(11)
N72 0.090(16) 0.091(16) 0.088(16) 0.007(13) 0.034(13) 0.044(13)
N73 0.113(18) 0.088(16) 0.053(12) 0.031(11) 0.022(12) 0.017(13)
N81 0.071(14) 0.075(15) 0.14(2) -0.026(14) 0.011(14) -0.029(12)
N82 0.14(2) 0.21(3) 0.060(15) -0.019(18) 0.022(15) -0.05(2)
N83 0.15(2) 0.099(18) 0.088(16) -0.050(14) 0.057(15) -0.061(16)
C1 0.059(13) 0.054(12) 0.027(10) -0.019(9) 0.002(9) -0.021(10)
C2 0.063(14) 0.087(18) 0.065(15) -0.045(13) 0.017(11) -0.038(13)
C3 0.049(13) 0.056(13) 0.072(15) -0.015(11) 0.004(11) -0.029(10)
C4 0.071(14) 0.050(12) 0.026(10) 0.002(8) -0.019(9) -0.028(10)
C5 0.073(15) 0.038(11) 0.045(12) -0.001(9) 0.013(10) -0.007(10)
C6 0.052(12) 0.058(13) 0.042(12) 0.020(10) -0.012(9) -0.015(10)
C7 0.052(11) 0.035(10) 0.029(9) 0.006(8) -0.011(8) -0.014(8)
C8 0.069(14) 0.077(15) 0.035(11) 0.020(10) -0.004(10) -0.030(12)
C9 0.072(17) 0.074(16) 0.073(16) 0.022(13) 0.008(13) -0.013(13)
C10 0.083(16) 0.034(11) 0.054(13) -0.003(10) 0.017(12) -0.006(11)
C11 0.077(17) 0.097(19) 0.067(15) -0.035(14) 0.041(13) -0.048(15)
C12 0.12(2) 0.046(13) 0.077(16) -0.010(12) 0.070(16) -0.035(14)
C13 0.034(9) 0.046(11) 0.006(7) 0.014(7) -0.020(7) -0.019(8)
C14 0.085(18) 0.055(14) 0.080(18) 0.005(13) -0.013(14) 0.006(13)
C15 0.055(14) 0.064(17) 0.13(2) 0.025(16) -0.027(15) -0.007(12)
C16 0.067(14) 0.048(12) 0.023(10) 0.003(8) 0.008(9) -0.018(10)
C17 0.008(8) 0.054(12) 0.081(14) -0.031(10) -0.002(8) -0.003(7)
C18 0.063(15) 0.069(16) 0.080(17) -0.036(13) -0.013(12) -0.024(13)
C19 0.021(9) 0.073(14) 0.059(13) 0.015(11) -0.010(9) 0.001(9)
C20 0.031(10) 0.061(13) 0.032(10) 0.008(9) -0.005(8) -0.007(9)
C21 0.059(13) 0.041(11) 0.022(9) -0.005(8) -0.005(9) -0.023(9)
C22 0.104(19) 0.061(15) 0.047(13) -0.010(11) -0.023(13) -0.012(14)
C23 0.026(11) 0.066(17) 0.13(2) 0.013(15) -0.036(12) 0.015(10)
C24 0.081(16) 0.040(12) 0.041(12) -0.005(9) -0.002(11) -0.038(11)
C25 0.09(2) 0.060(16) 0.092(19) -0.030(14) -0.035(16) -0.002(14)
C26 0.069(16) 0.042(13) 0.105(19) -0.047(13) -0.040(14) 0.008(11)
C31 0.14(3) 0.19(4) 0.08(2) 0.04(2) -0.09(2) -0.04(3)
C32 0.11(2) 0.099(19) 0.015(10) 0.002(11) 0.008(11) -0.050(16)
C33 0.10(2) 0.17(3) 0.072(18) 0.050(18) -0.047(15) -0.10(2)
C34 0.09(2) 0.10(2) 0.08(2) 0.033(17) -0.015(15) 0.019(17)
C35 0.14(3) 0.09(2) 0.049(15) -0.007(14) -0.011(16) 0.022(19)
C36 0.10(3) 0.17(4) 0.14(4) 0.02(3) -0.03(3) 0.00(3)
C37 0.16(3) 0.15(3) 0.09(2) 0.02(2) -0.04(2) -0.07(3)
C38 0.044(17) 0.35(6) 0.14(3) 0.12(4) 0.008(17) 0.04(3)
C39 0.27(5) 0.18(4) 0.12(3) -0.11(3) -0.10(3) 0.11(4)
C41 0.078(19) 0.21(4) 0.029(13) 0.022(17) -0.009(12) 0.03(2)
C42 0.070(16) 0.074(16) 0.095(19) 0.023(14) 0.001(14) -0.030(13)
C43 0.09(2) 0.15(3) 0.08(2) -0.08(2) 0.030(17) -0.05(2)
C44 0.13(3) 0.17(3) 0.065(19) -0.05(2) 0.009(18) 0.03(2)
C45 0.11(2) 0.067(18) 0.12(2) -0.012(16) 0.037(18) -0.002(16)
C46 0.075(19) 0.11(2) 0.11(2) -0.02(2) 0.028(18) -0.042(17)
C47 0.13(3) 0.14(3) 0.10(3) 0.07(2) -0.01(2) -0.02(3)
C48 0.12(3) 0.13(3) 0.11(3) 0.00(2) -0.03(2) 0.02(2)
C49 0.17(4) 0.10(2) 0.17(3) 0.11(2) -0.08(3) -0.03(2)
C52 0.069(18) 0.11(2) 0.11(2) -0.04(2) 0.005(16) -0.001(16)
C53 0.058(16) 0.13(3) 0.11(2) 0.05(2) -0.022(15) -0.042(17)
C54 0.20(4) 0.10(2) 0.13(3) -0.04(2) 0.02(3) -0.10(3)
C55 0.12(3) 0.11(2) 0.11(2) 0.064(19) 0.00(2) -0.04(2)
C56 0.10(2) 0.15(3) 0.11(3) 0.02(2) 0.06(2) 0.00(2)
C57 0.10(2) 0.10(2) 0.14(3) 0.06(2) 0.01(2) -0.029(19)
C58 0.057(17) 0.21(4) 0.09(2) 0.00(2) -0.016(15) 0.00(2)
C59 0.14(3) 0.10(2) 0.12(3) -0.06(2) 0.00(2) -0.04(2)
C60 0.23(5) 0.12(3) 0.27(6) 0.15(4) -0.03(4) 0.00(3)
C62 0.050(13) 0.083(16) 0.066(14) 0.017(12) -0.025(11) -0.039(11)
C63 0.13(3) 0.11(2) 0.048(15) 0.020(14) -0.024(15) 0.042(19)
C64 0.067(18) 0.20(4) 0.07(2) 0.02(2) 0.022(15) -0.01(2)
C65 0.15(3) 0.22(4) 0.18(4) -0.04(3) -0.02(3) 0.15(3)
C67 0.08(2) 0.54(9) 0.018(13) 0.05(3) -0.015(13) 0.10(4)
C68 0.26(5) 0.17(4) 0.07(2) 0.01(2) 0.02(3) -0.09(4)
C69 0.050(16) 0.14(3) 0.14(3) 0.03(2) 0.026(16) 0.048(17)
C70 0.052(15) 0.11(2) 0.10(2) 0.028(18) 0.004(14) -0.018(14)
C71 0.10(2) 0.13(3) 0.14(3) 0.05(2) 0.06(2) 0.03(2)
C72 0.13(3) 0.07(2) 0.21(4) -0.01(2) 0.10(3) -0.01(2)
C73 0.09(2) 0.14(3) 0.072(18) -0.033(18) 0.040(15) -0.041(19)
C75 0.07(2) 0.21(4) 0.12(3) 0.08(3) -0.019(18) -0.02(2)
C76 0.056(18) 0.21(4) 0.18(4) 0.05(3) -0.06(2) -0.06(2)
C77 0.19(4) 0.066(19) 0.17(3) -0.05(2) 0.09(3) -0.04(2)
C78 0.10(3) 0.17(4) 0.13(3) 0.07(3) -0.03(2) -0.03(3)
C79 0.15(3) 0.08(2) 0.17(4) 0.03(2) 0.02(3) -0.07(2)
C81 0.21(4) 0.13(3) 0.11(3) 0.07(2) 0.03(3) 0.02(3)
C82 0.051(16) 0.18(3) 0.10(2) 0.01(2) -0.040(15) -0.006(18)
C83 0.18(4) 0.09(2) 0.11(3) 0.01(2) 0.02(2) 0.01(2)
C84 0.13(3) 0.13(3) 0.063(18) -0.024(19) 0.025(17) 0.04(2)
C86 0.21(4) 0.12(3) 0.060(19) 0.077(19) -0.02(2) 0.01(3)
C87 0.14(3) 0.08(2) 0.11(2) 0.010(17) 0.05(2) 0.021(19)
C88 0.14(3) 0.059(17) 0.16(3) 0.022(18) 0.05(2) -0.037(17)
C89 0.14(3) 0.10(2) 0.12(3) 0.00(2) 0.04(2) 0.00(2)
C90 0.039(12) 0.16(3) 0.058(15) 0.026(17) 0.006(11) 0.037(15)
C111 0.082(17) 0.051(14) 0.049(13) -0.009(10) 0.018(11) -0.037(12)
C112 0.036(13) 0.047(16) 0.26(4) -0.01(2) -0.025(19) 0.008(11)
C113 0.043(14) 0.10(2) 0.15(3) -0.020(19) -0.041(15) -0.021(14)
C114 0.036(11) 0.057(12) 0.031(10) 0.002(9) 0.010(8) -0.005(9)
C115 0.052(15) 0.057(16) 0.16(3) -0.053(17) 0.004(16) -0.011(12)
C116 0.10(2) 0.077(19) 0.13(3) -0.049(18) -0.001(19) 0.034(18)
C191 0.072(14) 0.051(12) 0.045(12) -0.011(10) 0.006(10) -0.030(11)
C201 0.036(11) 0.079(16) 0.077(15) -0.033(13) 0.016(10) -0.025(11)
C211 0.078(16) 0.045(12) 0.058(13) -0.007(10) 0.037(12) -0.042(12)
C212 0.046(14) 0.087(18) 0.077(17) -0.009(14) 0.026(12) 0.003(12)
C213 0.11(2) 0.027(11) 0.087(18) -0.025(12) 0.043(16) -0.006(13)
C221 0.040(12) 0.057(13) 0.057(12) 0.004(10) 0.029(9) -0.003(9)
C222 0.032(11) 0.047(12) 0.091(17) -0.022(11) 0.012(10) -0.016(9)
C224 0.085(17) 0.037(12) 0.060(14) -0.009(10) 0.008(12) -0.005(11)
C311 0.12(3) 0.12(3) 0.14(3) 0.01(2) -0.01(2) -0.08(2)
C312 0.078(19) 0.15(3) 0.08(2) 0.04(2) -0.033(16) -0.04(2)
C313 0.10(2) 0.10(2) 0.12(3) -0.01(2) -0.03(2) 0.001(19)
C315 0.19(4) 0.13(3) 0.18(4) -0.05(3) 0.14(3) -0.09(3)
C316 0.33(7) 0.12(4) 0.27(6) 0.02(4) 0.24(5) 0.02(4)
C317 0.28(6) 0.16(4) 0.09(3) -0.05(3) 0.07(3) -0.14(4)
C318 0.017(11) 0.14(3) 0.19(3) -0.03(2) -0.021(16) 0.012(14)
C319 0.11(3) 0.22(5) 0.13(3) 0.05(3) -0.05(2) -0.04(3)
C320 0.27(5) 0.09(2) 0.10(3) 0.01(2) 0.05(3) 0.07(3)
C411 0.028(13) 0.19(4) 0.18(3) 0.04(3) 0.002(17) -0.027(17)
C412 0.029(13) 0.17(3) 0.16(3) -0.07(2) -0.066(16) 0.029(16)
C413 0.08(2) 0.19(4) 0.13(3) 0.02(3) 0.01(2) 0.09(2)
C414 0.12(3) 0.17(4) 0.09(2) 0.00(2) 0.04(2) 0.00(3)
C415 0.028(12) 0.18(3) 0.081(18) 0.019(19) 0.024(12) -0.029(15)
C416 0.11(2) 0.09(2) 0.09(2) 0.003(16) -0.004(17) 0.027(17)
C417 0.46(9) 0.15(4) 0.07(3) 0.02(2) 0.03(4) 0.16(5)
C418 0.31(7) 0.10(3) 0.17(4) 0.05(3) 0.00(4) 0.03(4)
C419 0.36(9) 0.24(6) 0.07(3) -0.03(3) -0.02(4) 0.14(6)
C661 0.15(4) 0.25(5) 0.14(3) 0.08(3) -0.07(3) 0.07(4)
C662 0.039(19) 0.36(7) 0.33(7) 0.13(6) 0.03(3) 0.04(3)

loop_
_atom_type_symbol
_atom_type_description
_atom_type_scat_dispersion_real
_atom_type_scat_dispersion_imag
_atom_type_scat_source
C C 0.0033 0.0016 'International Tables Vol C Tables 4.2.6.8 and 6.1.1.4'
H H 0.0000 0.0000 'International Tables Vol C Tables 4.2.6.8 and 6.1.1.4'
Cl Cl 0.1484 0.1585 'International Tables Vol C Tables 4.2.6.8 and 6.1.1.4'
Cu Cu 0.3201 1.2651 'International Tables Vol C Tables 4.2.6.8 and 6.1.1.4'
N N 0.0061 0.0033 'International Tables Vol C Tables 4.2.6.8 and 6.1.1.4'
O O 0.0106 0.0060 'International Tables Vol C Tables 4.2.6.8 and 6.1.1.4'

loop_
_geom_angle_atom_site_label_1
_geom_angle_atom_site_label_2
_geom_angle_atom_site_label_3
_geom_angle
_geom_angle_site_symmetry_1
_geom_angle_site_symmetry_3
_geom_angle_publ_flag
O1D Cl1 O1C 111.8(19) . . ?
O1D Cl1 O1A 108.8(17) . . ?
O1C Cl1 O1A 113.8(17) . . ?
O1D Cl1 O1B 108(2) . . ?
O1C Cl1 O1B 106.4(17) . . ?
O1A Cl1 O1B 107.6(18) . . ?
O2C Cl2 O2D 104(2) . . ?
O2C Cl2 O2A 119(4) . . ?
O2D Cl2 O2A 101(3) . . ?
O2C Cl2 O2B 107(4) . . ?
O2D Cl2 O2B 104(4) . . ?
O2A Cl2 O2B 119(3) . . ?
O3A Cl3 O3B 111(3) . . ?
O3A Cl3 O3C 112(2) . . ?
O3B Cl3 O3C 115(2) . . ?
O3A Cl3 O3D 107(3) . . ?
O3B Cl3 O3D 104(2) . . ?
O3C Cl3 O3D 107(2) . . ?
O4D Cl4 O4A 107(2) . . ?
O4D Cl4 O4C 95(3) . . ?
O4A Cl4 O4C 108(3) . . ?
O4D Cl4 O4B 132(3) . . ?
O4A Cl4 O4B 109.5(18) . . ?
O4C Cl4 O4B 103(2) . . ?
O5D Cl5 O5A 112.1(17) . . ?
O5D Cl5 O5B 113(2) . . ?
O5A Cl5 O5B 112(2) . . ?
O5D Cl5 O5C 104(2) . . ?
O5A Cl5 O5C 106(2) . . ?
O5B Cl5 O5C 109(3) . . ?
O6A Cl6 O6D 107(3) . . ?
O6A Cl6 O6B 100(2) . . ?
O6D Cl6 O6B 114(2) . . ?
O6A Cl6 O6C 119(2) . . ?
O6D Cl6 O6C 92(3) . . ?
O6B Cl6 O6C 123(3) . . ?
O7C Cl7 O7B 101(3) . . ?
O7C Cl7 O7A 118(3) . . ?
O7B Cl7 O7A 113(2) . . ?
O7C Cl7 O7D 103(3) . . ?
O7B Cl7 O7D 119(2) . . ?
O7A Cl7 O7D 102.8(18) . . ?
O8D Cl8 O8A 123(2) . . ?
O8D Cl8 O8B 122(2) . . ?
O8A Cl8 O8B 104.8(19) . . ?
O8D Cl8 O8C 93(3) . . ?
O8A Cl8 O8C 110(2) . . ?
O8B Cl8 O8C 100.1(18) . . ?
O3 Cu1 N2 167.5(7) . . ?
O3 Cu1 N1 84.1(7) . . ?
N2 Cu1 N1 104.8(7) . . ?
O3 Cu1 O6 85.8(6) . . ?
N2 Cu1 O6 84.4(6) . . ?
N1 Cu1 O6 168.3(6) . . ?
O12 Cu2 N3 84.6(6) . . ?
O12 Cu2 O9 87.2(6) . . ?
N3 Cu2 O9 171.2(6) . . ?
O12 Cu2 N4 168.8(6) . . ?
N3 Cu2 N4 103.7(6) . . ?
O9 Cu2 N4 84.1(5) . . ?
N12 Cu3 O1 88.9(7) . . ?
N12 Cu3 N11 86.9(9) . . ?
O1 Cu3 N11 171.5(8) . . ?
N12 Cu3 N13 147.2(12) . . ?
O1 Cu3 N13 90.5(8) . . ?
N11 Cu3 N13 89.0(9) . . ?
N12 Cu3 O2 103.5(10) . . ?
O1 Cu3 O2 79.5(6) . . ?
N11 Cu3 O2 108.7(7) . . ?
N13 Cu3 O2 108.6(7) . . ?
O4 Cu4 N22 94.6(8) . . ?
O4 Cu4 N21 175.0(8) . . ?
N22 Cu4 N21 86.2(10) . . ?
O4 Cu4 N23 89.6(7) . . ?
N22 Cu4 N23 156.2(8) . . ?
N21 Cu4 N23 87.7(9) . . ?
O4 Cu4 O5 79.9(5) . . ?
N22 Cu4 O5 101.3(7) . . ?
N21 Cu4 O5 104.8(7) . . ?
N23 Cu4 O5 102.6(7) . . ?
N43 Cu5 O10 97.3(8) . . ?
N43 Cu5 N42 85.8(11) . . ?
O10 Cu5 N42 175.2(9) . . ?
N43 Cu5 N41 143.1(11) . . ?
O10 Cu5 N41 89.7(7) . . ?
N42 Cu5 N41 85.6(9) . . ?
N43 Cu5 O11 105.7(11) . . ?
O10 Cu5 O11 81.3(5) . . ?
N42 Cu5 O11 101.4(9) . . ?
N41 Cu5 O11 111.2(8) . . ?
O7 Cu6 N32 173.9(7) . . ?
O7 Cu6 N33 89.8(8) . . ?
N32 Cu6 N33 87.2(9) . . ?
O7 Cu6 N31 93.6(9) . . ?
N32 Cu6 N31 86.8(10) . . ?
N33 Cu6 N31 153.5(9) . . ?
O7 Cu6 O8 80.7(5) . . ?
N32 Cu6 O8 105.2(7) . . ?
N33 Cu6 O8 104.6(8) . . ?
N31 Cu6 O8 101.9(8) . . ?
O15 Cu7 N62 174.5(8) . . ?
O15 Cu7 N63 92.6(8) . . ?
N62 Cu7 N63 84.3(10) . . ?
O15 Cu7 N61 94.2(8) . . ?
N62 Cu7 N61 85.9(9) . . ?
N63 Cu7 N61 147.1(9) . . ?
O15 Cu7 O14 80.1(6) . . ?
N62 Cu7 O14 105.3(8) . . ?
N63 Cu7 O14 109.9(8) . . ?
N61 Cu7 O14 103.0(8) . . ?
O13 Cu8 N6 167.9(7) . . ?
O13 Cu8 N5 82.7(7) . . ?
N6 Cu8 N5 106.4(7) . . ?
O13 Cu8 O18 88.3(6) . . ?
N6 Cu8 O18 82.3(6) . . ?
N5 Cu8 O18 170.7(7) . . ?
O16 Cu9 N52 174.2(8) . . ?
O16 Cu9 N53 91.4(8) . . ?
N52 Cu9 N53 85.0(8) . . ?
O16 Cu9 N51 95.2(8) . 2_665 ?
N52 Cu9 N51 86.1(8) . 2_665 ?
N53 Cu9 N51 154.0(11) . 2_665 ?
O16 Cu9 O17 79.0(6) . 2_665 ?
N52 Cu9 O17 106.3(7) . 2_665 ?
N53 Cu9 O17 103.3(7) . 2_665 ?
N51 Cu9 O17 102.7(11) 2_665 2_665 ?
N82 Cu10 O21 92.8(12) . . ?
N82 Cu10 N83 153.3(11) . . ?
O21 Cu10 N83 90.7(10) . . ?
N82 Cu10 N81 85.8(11) . . ?
O21 Cu10 N81 174.4(9) . . ?
N83 Cu10 N81 88.2(9) . . ?
N82 Cu10 O20 105.6(8) . . ?
O21 Cu10 O20 81.4(6) . . ?
N83 Cu10 O20 101.1(9) . . ?
N81 Cu10 O20 104.2(8) . . ?
O19 Cu11 N8 169.1(6) . . ?
O19 Cu11 N7 84.4(6) . . ?
N8 Cu11 N7 102.5(6) . . ?
O19 Cu11 O22 85.9(6) . . ?
N8 Cu11 O22 85.9(6) . . ?
N7 Cu11 O22 166.8(6) . . ?
O24 Cu12 N71 92.9(8) . . ?
O24 Cu12 N73 174.7(8) . . ?
N71 Cu12 N73 87.1(9) . . ?
O24 Cu12 N72 89.3(8) . . ?
N71 Cu12 N72 149.8(9) . . ?
N73 Cu12 N72 87.9(9) . . ?
O24 Cu12 O23 81.2(6) . . ?
N71 Cu12 O23 99.7(7) . . ?
N73 Cu12 O23 104.1(8) . . ?
N72 Cu12 O23 110.4(7) . . ?
C1 O1 Cu3 118.1(9) . . ?
C2 O2 Cu3 109.4(11) . . ?
C2 O3 Cu1 114.7(9) . . ?
C4 O4 Cu4 117.7(9) . . ?
C3 O5 Cu4 108.2(10) . . ?
C3 O6 Cu1 114.4(8) . . ?
C5 O7 Cu6 113.3(9) . . ?
C6 O8 Cu6 107.1(9) . . ?
C6 O9 Cu2 110.3(9) . . ?
C7 O10 Cu5 113.1(9) . . ?
C8 O11 Cu5 108.1(9) . . ?
C8 O12 Cu2 113.3(10) . . ?
C9 O13 Cu8 110.3(12) . . ?
C9 O14 Cu7 107.6(11) . . ?
C10 O15 Cu7 115.7(10) . . ?
C11 O16 Cu9 113.2(10) . . ?
C12 O17 Cu9 115.5(12) . 2_665 ?
C12 O18 Cu8 112.6(12) . . ?
C201 O19 Cu11 113.0(9) . . ?
C201 O20 Cu10 102.9(10) . . ?
C191 O21 Cu10 117.6(10) . . ?
C20 O22 Cu11 112.2(8) . . ?
C20 O23 Cu12 108.5(9) . . ?
C19 O24 Cu12 116.2(10) . . ?
C1 N1 C21 116.2(13) . . ?
C1 N1 Cu1 113.2(10) . . ?
C21 N1 Cu1 130.6(11) . . ?
C4 N2 C13 117.1(10) . . ?
C4 N2 Cu1 112.9(10) . . ?
C13 N2 Cu1 130.0(9) . . ?
C7 N3 C16 116.1(10) . . ?
C7 N3 Cu2 109.4(8) . . ?
C16 N3 Cu2 134.3(9) . . ?
C5 N4 C24 121.5(12) . . ?
C5 N4 Cu2 109.6(8) . . ?
C24 N4 Cu2 128.5(9) . . ?
C10 N5 C111 114.9(12) . . ?
C10 N5 Cu8 112.8(11) . . ?
C111 N5 Cu8 131.7(11) . . ?
C11 N6 C114 114.5(12) 2_665 2_665 ?
C11 N6 Cu8 114.5(10) 2_665 . ?
C114 N6 Cu8 130.6(11) 2_665 . ?
C191 N7 C211 120.1(12) . . ?
C191 N7 Cu11 110.9(11) . . ?
C211 N7 Cu11 128.4(9) . . ?
C19 N8 C221 117.4(12) . 2_557 ?
C19 N8 Cu11 110.0(9) . . ?
C221 N8 Cu11 132.6(10) 2_557 . ?
C37 N11 C32 117.5(19) . . ?
C37 N11 C31 110(2) . . ?
C32 N11 C31 115(2) . . ?
C37 N11 Cu3 112.0(13) . . ?
C32 N11 Cu3 102.8(11) . . ?
C31 N11 Cu3 97.3(12) . . ?
C39 N12 C36 109(2) . . ?
C39 N12 C38 111(3) . . ?
C36 N12 C38 96(2) . . ?
C39 N12 Cu3 117(2) . . ?
C36 N12 Cu3 108.5(18) . . ?
C38 N12 Cu3 113.1(17) . . ?
C34 N13 C33 99.4(18) . . ?
C34 N13 C35 109.6(17) . . ?
C33 N13 C35 114.7(18) . . ?
C34 N13 Cu3 115.9(13) . . ?
C33 N13 Cu3 111.7(15) . . ?
C35 N13 Cu3 105.8(14) . . ?
C47 N21 C42 115(2) . . ?
C47 N21 C43 115(2) . . ?
C42 N21 C43 108.5(15) . . ?
C47 N21 Cu4 107.1(16) . . ?
C42 N21 Cu4 106.6(11) . . ?
C43 N21 Cu4 103.7(16) . . ?
C49 N22 C41 104(3) . . ?
C49 N22 C48 107(2) . . ?
C41 N22 C48 116(2) . . ?
C49 N22 Cu4 107.7(16) . . ?
C41 N22 Cu4 117.1(12) . . ?
C48 N22 Cu4 103.8(13) . . ?
C44 N23 C45 115(2) . . ?
C44 N23 C46 113(2) . . ?
C45 N23 C46 109.3(17) . . ?
C44 N23 Cu4 113.5(13) . . ?
C45 N23 Cu4 102.1(12) . . ?
C46 N23 Cu4 102.7(14) . . ?
C58 N31 C57 111(2) . . ?
C58 N31 C56 114.7(19) . . ?
C57 N31 C56 109(2) . . ?
C58 N31 Cu6 105.1(13) . . ?
C57 N31 Cu6 107.0(16) . . ?
C56 N31 Cu6 109.5(14) . . ?
C53 N32 C54 111(2) . . ?
C53 N32 C55 109.4(19) . . ?
C54 N32 C55 108(2) . . ?
C53 N32 Cu6 111.1(11) . . ?
C54 N32 Cu6 109.9(15) . . ?
C55 N32 Cu6 107.6(12) . . ?
C52 N33 C60 103(2) . . ?
C52 N33 C59 103.8(18) . . ?
C60 N33 C59 115(3) . . ?
C52 N33 Cu6 106.2(12) . . ?
C60 N33 Cu6 123(2) . . ?
C59 N33 Cu6 103.0(13) . . ?
C69 N41 C62 119.9(16) . . ?
C69 N41 C63 105.5(16) . . ?
C62 N41 C63 108.2(16) . . ?
C69 N41 Cu5 109.4(11) . . ?
C62 N41 Cu5 108.3(10) . . ?
C63 N41 Cu5 104.5(12) . . ?
C68 N42 C64 108(2) . . ?
C68 N42 C67 116(3) . . ?
C64 N42 C67 105(2) . . ?
C68 N42 Cu5 114.8(16) . . ?
C64 N42 Cu5 110.4(13) . . ?
C67 N42 Cu5 102.6(15) . . ?
C65 N43 C661 113(2) . . ?
C65 N43 C662 107(3) . . ?
C661 N43 C662 97(3) . . ?
C65 N43 Cu5 117.1(17) . . ?
C661 N43 Cu5 113.7(18) . . ?
C662 N43 Cu5 107.5(16) . . ?
C71 N51 C72 119(3) . . ?
C71 N51 C77 110(2) . . ?
C72 N51 C77 110(2) . . ?
C71 N51 Cu9 109.9(14) . 2_665 ?
C72 N51 Cu9 104.5(13) . 2_665 ?
C77 N51 Cu9 102.3(18) . 2_665 ?
C79 N52 C70 111.2(19) . . ?
C79 N52 C73 123(2) . . ?
C70 N52 C73 102.3(16) . . ?
C79 N52 Cu9 106.0(14) . . ?
C70 N52 Cu9 108.1(10) . . ?
C73 N52 Cu9 105.3(12) . . ?
C75 N53 C78 112(3) . . ?
C75 N53 C76 97(2) . . ?
C78 N53 C76 112(2) . . ?
C75 N53 Cu9 115.5(13) . . ?
C78 N53 Cu9 107.0(16) . . ?
C76 N53 Cu9 112.9(18) . . ?
C83 N61 C82 123(2) . . ?
C83 N61 C81 106(2) . . ?
C82 N61 C81 101(2) . . ?
C83 N61 Cu7 104.4(16) . . ?
C82 N61 Cu7 109.4(14) . . ?
C81 N61 Cu7 112.7(16) . . ?
C89 N62 C84 104(2) . . ?
C89 N62 C90 119.5(17) . . ?
C84 N62 C90 107.1(18) . . ?
C89 N62 Cu7 114.9(13) . . ?
C84 N62 Cu7 104.0(11) . . ?
C90 N62 Cu7 105.6(12) . . ?
C88 N63 C86 104(2) . . ?
C88 N63 C87 110(2) . . ?
C86 N63 C87 105(2) . . ?
C88 N63 Cu7 109.8(15) . . ?
C86 N63 Cu7 110.1(14) . . ?
C87 N63 Cu7 116.7(12) . . ?
C412 N71 C418 109(3) . . ?
C412 N71 C419 101(3) . . ?
C418 N71 C419 121(4) . . ?
C412 N71 Cu12 108.1(14) . . ?
C418 N71 Cu12 110.2(19) . . ?
C419 N71 Cu12 106(2) . . ?
C416 N72 C411 106(2) . . ?
C416 N72 C413 113.7(15) . . ?
C411 N72 C413 112(2) . . ?
C416 N72 Cu12 111.3(13) . . ?
C411 N72 Cu12 109.0(14) . . ?
C413 N72 Cu12 104.6(16) . . ?
C414 N73 C415 110(2) . . ?
C414 N73 C417 114(3) . . ?
C415 N73 C417 111(3) . . ?
C414 N73 Cu12 113.6(14) . . ?
C415 N73 Cu12 104.1(13) . . ?
C417 N73 Cu12 103.4(18) . . ?
C315 N81 C312 94(3) . . ?
C315 N81 C311 127(2) . . ?
C312 N81 C311 109.9(19) . . ?
C315 N81 Cu10 107.7(12) . . ?
C312 N81 Cu10 108.4(12) . . ?
C311 N81 Cu10 107.8(15) . . ?
C318 N82 C319 115(2) . . ?
C318 N82 C313 93.3(19) . . ?
C319 N82 C313 106.0(19) . . ?
C318 N82 Cu10 123.6(17) . . ?
C319 N82 Cu10 104.1(18) . . ?
C313 N82 Cu10 113.6(16) . . ?
C317 N83 C316 111(3) . . ?
C317 N83 C320 119(3) . . ?
C316 N83 C320 96(3) . . ?
C317 N83 Cu10 106(2) . . ?
C316 N83 Cu10 108.0(16) . . ?
C320 N83 Cu10 116.8(12) . . ?
O1 C1 N1 128.5(14) . . ?
O1 C1 C2 115.9(15) . . ?
N1 C1 C2 115.7(17) . . ?
O2 C2 O3 130.4(17) . . ?
O2 C2 C1 117(2) . . ?
O3 C2 C1 112.0(16) . . ?
O5 C3 O6 128.3(15) . . ?
O5 C3 C4 118.4(18) . . ?
O6 C3 C4 112.6(15) . . ?
O4 C4 N2 129.3(14) . . ?
O4 C4 C3 115.3(16) . . ?
N2 C4 C3 115.1(15) . . ?
N4 C5 O7 123.4(15) . . ?
N4 C5 C6 116.0(16) . . ?
O7 C5 C6 119.6(16) . . ?
O9 C6 O8 122.7(15) . . ?
O9 C6 C5 119.7(16) . . ?
O8 C6 C5 117.0(16) . . ?
O10 C7 N3 124.2(12) . . ?
O10 C7 C8 122.1(14) . . ?
N3 C7 C8 113.6(13) . . ?
O12 C8 O11 125.9(18) . . ?
O12 C8 C7 118.7(16) . . ?
O11 C8 C7 114.9(15) . . ?
O13 C9 O14 123(2) . . ?
O13 C9 C10 122(2) . . ?
O14 C9 C10 114.3(19) . . ?
N5 C10 O15 126.0(18) . . ?
N5 C10 C9 111.3(19) . . ?
O15 C10 C9 121.8(19) . . ?
O16 C11 N6 125.5(18) . 2_665 ?
O16 C11 C12 125.8(18) . 2_665 ?
N6 C11 C12 108.7(18) 2_665 2_665 ?
O18 C12 O17 131(2) . . ?
O18 C12 C11 121.6(18) . 2_665 ?
O17 C12 C11 106(2) . 2_665 ?
C14 C13 C18 121.3(18) . . ?
C14 C13 N2 121.0(17) . . ?
C18 C13 N2 117.6(13) . . ?
C13 C14 C15 118(2) . . ?
C16 C15 C14 121(2) . . ?
C17 C16 C15 118.1(19) . . ?
C17 C16 N3 120.5(17) . . ?
C15 C16 N3 121.4(18) . . ?
C16 C17 C18 123.0(19) . . ?
C13 C18 C17 117(2) . . ?
N8 C19 O24 127.9(14) . . ?
N8 C19 C20 119.0(15) . . ?
O24 C19 C20 112.6(15) . . ?
O23 C20 O22 126.2(14) . . ?
O23 C20 C19 120.9(15) . . ?
O22 C20 C19 112.8(14) . . ?
C26 C21 C22 119.8(18) . . ?
C26 C21 N1 119.5(16) . . ?
C22 C21 N1 120.6(17) . . ?
C23 C22 C21 120(2) . . ?
C24 C23 C22 124(2) . . ?
C23 C24 N4 125(2) . . ?
C23 C24 C25 115.2(19) . . ?
N4 C24 C25 120(2) . . ?
C26 C25 C24 125(2) . . ?
C21 C26 C25 116(2) . . ?
C36 C31 N11 108(3) . . ?
N11 C32 C35 114.8(18) . . ?
N13 C35 C32 112(2) . . ?
C31 C36 N12 96(3) . . ?
C46 C43 N21 113(2) . . ?
C43 C46 N23 112(3) . . ?
N21 C47 C49 106(2) . . ?
N22 C49 C47 110(3) . . ?
N33 C52 C53 112(2) . . ?
N32 C53 C52 103(2) . . ?
C57 C55 N32 113(2) . . ?
C55 C57 N31 107(3) . . ?
C64 C63 N41 113(2) . . ?
C63 C64 N42 110(3) . . ?
C661 C67 N42 120(2) . . ?
C73 C72 N51 116(3) 2_665 . ?
C72 C73 N52 115(2) 2_665 . ?
N53 C78 C79 106(3) . . ?
N52 C79 C78 112(3) . . ?
C84 C83 N61 105(3) . . ?
C83 C84 N62 108(3) . . ?
N63 C86 C90 113(2) . . ?
C86 C90 N62 105.8(19) . . ?
C112 C111 C116 117(2) . . ?
C112 C111 N5 122(2) . . ?
C116 C111 N5 120(2) . . ?
C111 C112 C113 120(2) . . ?
C114 C113 C112 125(3) . . ?
C113 C114 C115 114(2) . . ?
C113 C114 N6 125.5(18) . 2_665 ?
C115 C114 N6 118.0(17) . 2_665 ?
C116 C115 C114 123(2) . . ?
C115 C116 C111 119(2) . . ?
N7 C191 O21 129.2(15) . . ?
N7 C191 C201 118.0(17) . . ?
O21 C191 C201 112.7(16) . . ?
O20 C201 O19 122.4(16) . . ?
O20 C201 C191 124.3(19) . . ?
O19 C201 C191 112.8(16) . . ?
C212 C211 C213 121(2) . . ?
C212 C211 N7 121(2) . . ?
C213 C211 N7 117.5(18) . . ?
C211 C212 C222 117(2) . . ?
C224 C213 C211 121.0(19) . . ?
C222 C221 N8 123.3(17) . 2_557 ?
C222 C221 C224 120(2) . . ?
N8 C221 C224 116.7(17) 2_557 . ?
C221 C222 C212 121.6(19) . . ?
C213 C224 C221 118(2) . . ?
N81 C312 C313 107(2) . . ?
C312 C313 N82 102(2) . . ?
N81 C315 C316 95(3) . . ?
N83 C316 C315 100(3) . . ?
C415 C413 N72 109(2) . . ?
C413 C415 N73 116(2) . . ?
C419 C417 N73 122(3) . . ?
C417 C419 N71 118(4) . . ?
C67 C661 N43 111(2) . . ?

loop_
_geom_bond_atom_site_label_1
_geom_bond_atom_site_label_2
_geom_bond_distance
_geom_bond_site_symmetry_2
_geom_bond_publ_flag
Cl1 O1D 1.35(2) . ?
Cl1 O1C 1.379(19) . ?
Cl1 O1A 1.43(2) . ?
Cl1 O1B 1.50(3) . ?
Cl2 O2C 1.37(5) . ?
Cl2 O2D 1.42(4) . ?
Cl2 O2A 1.44(3) . ?
Cl2 O2B 1.52(4) . ?
Cl3 O3A 1.19(3) . ?
Cl3 O3B 1.32(3) . ?
Cl3 O3C 1.41(3) . ?
Cl3 O3D 1.48(4) . ?
Cl4 O4D 1.25(3) . ?
Cl4 O4A 1.29(3) . ?
Cl4 O4C 1.42(5) . ?
Cl4 O4B 1.47(3) . ?
Cl5 O5D 1.31(2) . ?
Cl5 O5A 1.38(2) . ?
Cl5 O5B 1.40(3) . ?
Cl5 O5C 1.51(3) . ?
Cl6 O6A 1.32(3) . ?
Cl6 O6D 1.45(3) . ?
Cl6 O6B 1.56(4) . ?
Cl6 O6C 1.60(4) . ?
Cl7 O7C 1.18(3) . ?
Cl7 O7B 1.33(3) . ?
Cl7 O7A 1.46(3) . ?
Cl7 O7D 1.47(3) . ?
Cl8 O8D 1.25(2) . ?
Cl8 O8A 1.36(2) . ?
Cl8 O8B 1.41(2) . ?
Cl8 O8C 1.56(3) . ?
Cu1 O3 1.948(15) . ?
Cu1 N2 1.969(15) . ?
Cu1 N1 1.980(17) . ?
Cu1 O6 1.979(15) . ?
Cu2 O12 1.951(12) . ?
Cu2 N3 1.973(15) . ?
Cu2 O9 1.985(13) . ?
Cu2 N4 1.992(14) . ?
Cu3 N12 1.93(3) . ?
Cu3 O1 1.939(13) . ?
Cu3 N11 2.056(19) . ?
Cu3 N13 2.06(2) . ?
Cu3 O2 2.242(15) . ?
Cu4 O4 1.967(14) . ?
Cu4 N22 2.044(19) . ?
Cu4 N21 2.07(2) . ?
Cu4 N23 2.141(18) . ?
Cu4 O5 2.223(15) . ?
Cu5 N43 1.92(2) . ?
Cu5 O10 1.927(13) . ?
Cu5 N42 2.00(2) . ?
Cu5 N41 2.041(18) . ?
Cu5 O11 2.233(16) . ?
Cu6 O7 1.941(14) . ?
Cu6 N32 1.96(2) . ?
Cu6 N33 1.996(18) . ?
Cu6 N31 2.03(2) . ?
Cu6 O8 2.254(14) . ?
Cu7 O15 1.923(15) . ?
Cu7 N62 1.97(2) . ?
Cu7 N63 2.04(2) . ?
Cu7 N61 2.04(2) . ?
Cu7 O14 2.216(17) . ?
Cu8 O13 1.926(14) . ?
Cu8 N6 1.942(17) . ?
Cu8 N5 1.968(17) . ?
Cu8 O18 1.992(13) . ?
Cu9 O16 1.988(14) . ?
Cu9 N52 2.003(17) . ?
Cu9 N53 2.03(2) . ?
Cu9 N51 2.13(3) 2_665 ?
Cu9 O17 2.151(19) 2_665 ?
Cu10 N82 1.87(4) . ?
Cu10 O21 1.942(17) . ?
Cu10 N83 1.98(3) . ?
Cu10 N81 2.02(2) . ?
Cu10 O20 2.252(12) . ?
Cu11 O19 1.960(16) . ?
Cu11 N8 1.982(16) . ?
Cu11 N7 2.016(16) . ?
Cu11 O22 2.021(13) . ?
Cu12 O24 1.959(15) . ?
Cu12 N71 2.04(2) . ?
Cu12 N73 2.05(2) . ?
Cu12 N72 2.06(2) . ?
Cu12 O23 2.217(14) . ?
O1 C1 1.26(2) . ?
O2 C2 1.21(2) . ?
O3 C2 1.32(3) . ?
O4 C4 1.238(18) . ?
O5 C3 1.22(2) . ?
O6 C3 1.31(2) . ?
O7 C5 1.34(2) . ?
O8 C6 1.30(2) . ?
O9 C6 1.262(19) . ?
O10 C7 1.297(17) . ?
O11 C8 1.27(2) . ?
O12 C8 1.23(2) . ?
O13 C9 1.24(2) . ?
O14 C9 1.35(3) . ?
O15 C10 1.29(2) . ?
O16 C11 1.25(3) . ?
O17 C12 1.33(2) . ?
O17 Cu9 2.151(19) 2_665 ?
O18 C12 1.17(2) . ?
O19 C201 1.35(2) . ?
O20 C201 1.26(2) . ?
O21 C191 1.29(2) . ?
O22 C20 1.291(18) . ?
O23 C20 1.173(17) . ?
O24 C19 1.31(2) . ?
N1 C1 1.273(17) . ?
N1 C21 1.448(16) . ?
N2 C4 1.325(19) . ?
N2 C13 1.438(16) . ?
N3 C7 1.383(16) . ?
N3 C16 1.435(19) . ?
N4 C5 1.33(2) . ?
N4 C24 1.404(17) . ?
N5 C10 1.29(2) . ?
N5 C111 1.49(2) . ?
N6 C11 1.35(2) 2_665 ?
N6 C114 1.450(18) 2_665 ?
N7 C191 1.29(2) . ?
N7 C211 1.42(2) . ?
N8 C19 1.28(2) . ?
N8 C221 1.40(2) 2_557 ?
N11 C37 1.44(3) . ?
N11 C32 1.49(2) . ?
N11 C31 1.55(4) . ?
N12 C39 1.44(5) . ?
N12 C36 1.52(4) . ?
N12 C38 1.56(3) . ?
N13 C34 1.41(2) . ?
N13 C33 1.44(3) . ?
N13 C35 1.46(2) . ?
N21 C47 1.43(3) . ?
N21 C42 1.51(3) . ?
N21 C43 1.55(3) . ?
N22 C49 1.44(3) . ?
N22 C41 1.46(3) . ?
N22 C48 1.50(3) . ?
N23 C44 1.34(3) . ?
N23 C45 1.47(3) . ?
N23 C46 1.55(3) . ?
N31 C58 1.53(3) . ?
N31 C57 1.58(3) . ?
N31 C56 1.57(3) . ?
N32 C53 1.44(3) . ?
N32 C54 1.52(3) . ?
N32 C55 1.53(3) . ?
N33 C52 1.49(3) . ?
N33 C60 1.52(4) . ?
N33 C59 1.59(2) . ?
N41 C69 1.51(3) . ?
N41 C62 1.50(2) . ?
N41 C63 1.63(2) . ?
N42 C68 1.47(4) . ?
N42 C64 1.48(3) . ?
N42 C67 1.56(4) . ?
N43 C65 1.17(4) . ?
N43 C661 1.49(3) . ?
N43 C662 1.78(5) . ?
N51 C71 1.39(3) . ?
N51 C72 1.42(3) . ?
N51 C77 1.51(4) . ?
N51 Cu9 2.13(3) 2_665 ?
N52 C79 1.41(4) . ?
N52 C70 1.51(3) . ?
N52 C73 1.55(3) . ?
N53 C75 1.48(4) . ?
N53 C78 1.48(4) . ?
N53 C76 1.49(3) . ?
N61 C83 1.46(3) . ?
N61 C82 1.47(3) . ?
N61 C81 1.56(3) . ?
N62 C89 1.50(4) . ?
N62 C84 1.51(3) . ?
N62 C90 1.61(3) . ?
N63 C88 1.30(3) . ?
N63 C86 1.41(3) . ?
N63 C87 1.57(3) . ?
N71 C412 1.44(2) . ?
N71 C418 1.52(5) . ?
N71 C419 1.55(4) . ?
N72 C416 1.47(3) . ?
N72 C411 1.59(3) . ?
N72 C413 1.64(4) . ?
N73 C414 1.35(4) . ?
N73 C415 1.48(3) . ?
N73 C417 1.53(4) . ?
N81 C315 1.48(3) . ?
N81 C312 1.51(3) . ?
N81 C311 1.56(3) . ?
N82 C318 1.55(3) . ?
N82 C319 1.59(3) . ?
N82 C313 1.65(4) . ?
N83 C317 1.56(4) . ?
N83 C316 1.58(5) . ?
N83 C320 1.61(3) . ?
C1 C2 1.58(3) . ?
C3 C4 1.58(2) . ?
C5 C6 1.45(3) . ?
C7 C8 1.49(3) . ?
C9 C10 1.43(3) . ?
C11 N6 1.35(2) 2_665 ?
C11 C12 1.52(4) 2_665 ?
C12 C11 1.52(4) 2_665 ?
C13 C14 1.32(3) . ?
C13 C18 1.38(3) . ?
C14 C15 1.45(3) . ?
C15 C16 1.34(3) . ?
C16 C17 1.32(3) . ?
C17 C18 1.41(2) . ?
C19 C20 1.60(2) . ?
C21 C26 1.33(3) . ?
C21 C22 1.40(3) . ?
C22 C23 1.40(3) . ?
C23 C24 1.25(3) . ?
C24 C25 1.42(3) . ?
C25 C26 1.39(3) . ?
C31 C36 1.48(5) . ?
C32 C35 1.51(4) . ?
C43 C46 1.43(4) . ?
C47 C49 1.63(5) . ?
C52 C53 1.61(4) . ?
C55 C57 1.40(4) . ?
C63 C64 1.38(4) . ?
C67 C661 1.25(5) . ?
C72 C73 1.36(4) 2_665 ?
C73 C72 1.36(4) 2_665 ?
C78 C79 1.48(5) . ?
C83 C84 1.45(4) . ?
C86 C90 1.42(4) . ?
C111 C112 1.34(3) . ?
C111 C116 1.44(4) . ?
C112 C113 1.38(3) . ?
C113 C114 1.31(3) . ?
C114 C115 1.44(3) . ?
C114 N6 1.450(18) 2_665 ?
C115 C116 1.32(4) . ?
C191 C201 1.53(3) . ?
C211 C212 1.34(3) . ?
C211 C213 1.41(3) . ?
C212 C222 1.46(3) . ?
C213 C224 1.37(3) . ?
C221 C222 1.33(3) . ?
C221 N8 1.40(2) 2_557 ?
C221 C224 1.42(3) . ?
C312 C313 1.53(4) . ?
C315 C316 1.87(7) . ?
C413 C415 1.40(4) . ?
C417 C419 1.27(5) . ?
